data_7125185
loop_
_publ_author_name
'Schoo, Christoph'
'Bestgen, Sebastian'
'Schmidt, Monika'
'Konchenko, Sergey N.'
'Scheer, Manfred'
'Roesky, Peter W.'

_publ_section_title
;
 Sterically induced reductive linkage of iron polypnictides with bulky
 lanthanide complexes by ring-opening of THF.
;
_journal_issue 90
_journal_name_full 'Chemical communications (Cambridge, England)'
_journal_page_first 13217
_journal_page_last 13220
_journal_paper_doi 10.1039/c6cc07367k
_journal_volume 52
_journal_year 2016
_chemical_formula_moiety 'C118 H171 As5 Fe N8 O2 Sm2, C7 H16'
_chemical_formula_sum 'C125 H187 As5 Fe N8 O2 Sm2'
_chemical_formula_weight 2564.96
_space_group_crystal_system triclinic
_space_group_IT_number 2
_space_group_name_Hall '-P 1'
_space_group_name_H-M_alt 'P -1'
_atom_sites_solution_hydrogens geom
_atom_sites_solution_primary dual
_audit_creation_date 2016-08-18
_audit_creation_method
;
Olex2 1.2-alpha
(compiled 2016.08.15 svn.r3327 for OlexSys, GUI svn.r5212)
;
_audit_update_record
;
2016-09-08 deposited with the CCDC.
2016-10-03 downloaded from the CCDC.
;
_cell_angle_alpha 108.733(4)
_cell_angle_beta 93.697(5)
_cell_angle_gamma 93.654(5)
_cell_formula_units_Z 2
_cell_length_a 13.1985(10)
_cell_length_b 20.5277(9)
_cell_length_c 24.6698(12)
_cell_measurement_reflns_used 24720
_cell_measurement_temperature 150
_cell_measurement_theta_max 25.87
_cell_measurement_theta_min 1.55
_cell_volume 6291.4(7)
_computing_cell_refinement 'STOE X-AREA, PLATON (A.L.Spek, 2009)'
_computing_data_collection 'STOE X-AREA'
_computing_data_reduction 'STOE X-RED & X-SHAPE, PLATON (A.L.Spek, 2009)'
_computing_molecular_graphics 'Olex2 (Dolomanov et al., 2009)'
_computing_publication_material 'Olex2 (Dolomanov et al., 2009)'
_computing_structure_refinement 'ShelXL (Sheldrick, 2015)'
_computing_structure_solution 'XT (Sheldrick, 2015)'
_diffrn_ambient_temperature 150
_diffrn_detector_area_resol_mean 6.67
_diffrn_detector_type STOE
_diffrn_measured_fraction_theta_full 0.975
_diffrn_measured_fraction_theta_max 0.975
_diffrn_measurement_device '2-circle goniometer'
_diffrn_measurement_device_type 'STOE IPDS 2'
_diffrn_measurement_method 'rotation method'
_diffrn_radiation_type MoK\a
_diffrn_radiation_wavelength 0.71073
_diffrn_reflns_av_R_equivalents 0.0471
_diffrn_reflns_av_unetI/netI 0.0929
_diffrn_reflns_Laue_measured_fraction_full 0.975
_diffrn_reflns_Laue_measured_fraction_max 0.975
_diffrn_reflns_limit_h_max 15
_diffrn_reflns_limit_h_min -15
_diffrn_reflns_limit_k_max 24
_diffrn_reflns_limit_k_min -24
_diffrn_reflns_limit_l_max 28
_diffrn_reflns_limit_l_min -29
_diffrn_reflns_number 43132
_diffrn_reflns_point_group_measured_fraction_full 0.975
_diffrn_reflns_point_group_measured_fraction_max 0.975
_diffrn_reflns_theta_full 25.382
_diffrn_reflns_theta_max 25.382
_diffrn_reflns_theta_min 1.573
_exptl_absorpt_coefficient_mu 2.389
_exptl_absorpt_correction_T_max 0.8740
_exptl_absorpt_correction_T_min 0.6119
_exptl_absorpt_correction_type integration
_exptl_absorpt_process_details 'Stoe XRED & XShape'
_exptl_crystal_colour 'clear red'
_exptl_crystal_colour_lustre clear
_exptl_crystal_colour_primary red
_exptl_crystal_density_diffrn 1.354
_exptl_crystal_description needle
_exptl_crystal_F_000 2648
_exptl_crystal_size_max 0.209
_exptl_crystal_size_mid 0.127
_exptl_crystal_size_min 0.056
_refine_diff_density_max 1.000
_refine_diff_density_min -0.466
_refine_diff_density_rms 0.084
_refine_ls_extinction_method none
_refine_ls_goodness_of_fit_ref 0.860
_refine_ls_hydrogen_treatment constr
_refine_ls_matrix_type full
_refine_ls_number_parameters 1327
_refine_ls_number_reflns 22528
_refine_ls_number_restraints 36
_refine_ls_restrained_S_all 0.863
_refine_ls_R_factor_all 0.0835
_refine_ls_R_factor_gt 0.0381
_refine_ls_shift/su_max 0.004
_refine_ls_shift/su_mean 0.000
_refine_ls_structure_factor_coef Fsqd
_refine_ls_weighting_details 'w=1/[\s^2^(Fo^2^)+(0.0246P)^2^] where P=(Fo^2^+2Fc^2^)/3'
_refine_ls_weighting_scheme calc
_refine_ls_wR_factor_gt 0.0621
_refine_ls_wR_factor_ref 0.0709
_reflns_Friedel_coverage 0.000
_reflns_number_gt 13905
_reflns_number_total 22528
_reflns_threshold_expression 'I > 2\s(I)'
_cod_data_source_file c6cc07367k2.cif
_cod_data_source_block 2
_cod_original_cell_volume 6291.4(6)
_cod_database_code 7125185
_shelx_space_group_comment
;
The symmetry employed for this shelxl refinement is uniquely defined
by the following loop, which should always be used as a source of
symmetry information in preference to the above space-group names.
They are only intended as comments.
;
_olex2_refinement_description
;
1. Fixed Uiso
 At 1.2 times of:
  All C(H) groups, All C(H,H) groups
 At 1.5 times of:
  All C(H,H,H) groups
2. Uiso/Uaniso restraints and constraints
O1 \\sim C1 \\sim C2: within 2A with sigma of 0.0008 and sigma for terminal
atoms of 0.0016
C37 \\sim C38 \\sim C39: within 2A with sigma of 0.008 and sigma for terminal
atoms of 0.016
C22 \\sim C23 \\sim C24: within 2A with sigma of 0.04 and sigma for terminal
atoms of 0.08
3.a Ternary CH refined with riding coordinates:
 C22(H22), C25(H25), C34(H34), C37(H37), C47(H47), C50(H50), C59(H59),
 C62(H62), C72(H72), C75(H75), C84(H84), C87(H87), C97(H97), C100(H100),
 C109(H109), C112(H112)
3.b Secondary CH2 refined with riding coordinates:
 C1(H1A,H1B), C2(H2A,H2B), C3(H3A,H3B), C4(H4A,H4B), C115(H11P,H11Q),
 C116(H11R,H11S), C117(H11T,H11U), C118(H11V,H11W), C120(H12D,H12E), C121(H12F,
 H12G), C122(H12H,H12I), C123(H12J,H12K), C124(H12L,H12M)
3.c Aromatic/amide H refined with riding coordinates:
 C15(H15), C18(H18), C19(H19), C20(H20), C30(H30), C31(H31), C32(H32),
 C40(H40), C43(H43), C44(H44), C45(H45), C55(H55), C56(H56), C57(H57), C65(H65),
  C68(H68), C69(H69), C70(H70), C80(H80), C81(H81), C82(H82), C90(H90),
 C93(H93), C94(H94), C95(H95), C105(H105), C106(H106), C107(H107)
3.d Idealised Me refined as rotating group:
 C10(H10A,H10B,H10C), C11(H11A,H11B,H11C), C12(H12A,H12B,H12C), C13(H13A,H13B,
 H13C), C14(H14A,H14B,H14C), C23(H23A,H23B,H23C), C24(H24A,H24B,H24C), C26(H26A,
 H26B,H26C), C27(H27A,H27B,H27C), C35(H35A,H35B,H35C), C36(H36A,H36B,H36C),
 C38(H38A,H38B,H38C), C39(H39A,H39B,H39C), C48(H48A,H48B,H48C), C49(H49A,H49B,
 H49C), C51(H51A,H51B,H51C), C52(H52A,H52B,H52C), C60(H60A,H60B,H60C), C61(H61A,
 H61B,H61C), C63(H63A,H63B,H63C), C64(H64A,H64B,H64C), C73(H73A,H73B,H73C),
 C74(H74A,H74B,H74C), C76(H76A,H76B,H76C), C77(H77A,H77B,H77C), C85(H85A,H85B,
 H85C), C86(H86A,H86B,H86C), C88(H88A,H88B,H88C), C89(H89A,H89B,H89C), C98(H98A,
 H98B,H98C), C99(H99A,H99B,H99C), C101(H10D,H10E,H10F), C102(H10G,H10H,H10I),
 C110(H11D,H11E,H11F), C111(H11G,H11H,H11I), C113(H11J,H11K,H11L), C114(H11M,
 H11N,H11O), C119(H11X,H11Y,H), C125(H12N,H12O,H12P)
;
_shelx_shelxl_version_number 2014/7
_olex2_submission_special_instructions 'No special instructions were received'

loop_
_space_group_symop_operation_xyz
'x, y, z'
'-x, -y, -z'

loop_
_atom_site_label
_atom_site_type_symbol
_atom_site_fract_x
_atom_site_fract_y
_atom_site_fract_z
_atom_site_U_iso_or_equiv
_atom_site_adp_type
_atom_site_occupancy
_atom_site_site_symmetry_order
_atom_site_calc_flag
_atom_site_refinement_flags_posn
_atom_site_refinement_flags_adp
Sm1 Sm 0.53190(2) 0.78982(2) 0.29478(2) 0.02867(6) Uani 1 1 d . .
Sm2 Sm 0.86507(2) 0.27002(2) 0.20908(2) 0.02764(6) Uani 1 1 d . .
As1 As 0.68121(4) 0.67862(3) 0.26044(2) 0.03681(12) Uani 1 1 d . .
As2 As 0.59986(4) 0.70262(3) 0.17755(2) 0.03605(12) Uani 1 1 d . .
As3 As 0.66434(4) 0.82264(3) 0.20556(2) 0.04154(13) Uani 1 1 d . .
As4 As 0.83853(4) 0.81425(3) 0.23478(3) 0.04995(15) Uani 1 1 d . .
As5 As 0.83808(4) 0.69466(3) 0.21907(2) 0.04216(13) Uani 1 1 d . .
Fe1 Fe 0.75673(5) 0.73100(4) 0.14417(3) 0.03630(17) Uani 1 1 d . .
O1 O 0.8324(2) 0.37196(16) 0.24304(14) 0.0378(6) Uani 1 1 d . U
O2 O 1.0451(2) 0.31082(18) 0.24983(15) 0.0411(9) Uani 1 1 d . .
N1 N 0.5866(3) 0.8280(2) 0.39417(17) 0.0332(9) Uani 1 1 d . .
N2 N 0.5800(3) 0.91121(19) 0.35172(17) 0.0349(9) Uani 1 1 d . .
N3 N 0.3523(3) 0.7835(2) 0.27199(19) 0.0385(10) Uani 1 1 d . .
N4 N 0.4146(3) 0.6855(2) 0.27937(18) 0.0368(10) Uani 1 1 d . .
N5 N 0.7853(3) 0.2197(2) 0.10989(16) 0.0305(9) Uani 1 1 d . .
N6 N 0.9487(3) 0.2669(2) 0.12191(17) 0.0342(9) Uani 1 1 d . .
N7 N 0.8860(3) 0.19249(19) 0.26491(16) 0.0304(9) Uani 1 1 d . .
N8 N 0.7222(3) 0.21485(19) 0.24574(16) 0.0293(9) Uani 1 1 d . .
C1 C 0.8172(4) 0.4346(2) 0.2649(2) 0.0342(6) Uani 1 1 d . U
H1A H 0.8843 0.4614 0.2703 0.041 Uiso 1 1 calc R .
H1B H 0.7961 0.4404 0.3039 0.041 Uiso 1 1 calc R .
C2 C 0.7440(4) 0.4693(2) 0.2375(2) 0.0349(7) Uani 1 1 d . U
H2A H 0.6747 0.4478 0.2375 0.042 Uiso 1 1 calc R .
H2B H 0.7584 0.4588 0.1968 0.042 Uiso 1 1 calc R .
C3 C 0.7419(4) 0.5468(2) 0.2632(2) 0.0429(13) Uani 1 1 d . .
H3A H 0.8108 0.5692 0.2636 0.051 Uiso 1 1 calc R .
H3B H 0.7250 0.5582 0.3036 0.051 Uiso 1 1 calc R .
C4 C 0.6657(4) 0.5764(3) 0.2309(2) 0.0406(12) Uani 1 1 d . .
H4A H 0.5956 0.5597 0.2352 0.049 Uiso 1 1 calc R .
H4B H 0.6762 0.5602 0.1895 0.049 Uiso 1 1 calc R .
C5 C 0.7651(5) 0.6519(3) 0.0697(2) 0.0547(15) Uani 1 1 d . .
C6 C 0.8637(5) 0.6887(3) 0.0865(2) 0.0539(15) Uani 1 1 d . .
C7 C 0.8548(4) 0.7580(3) 0.0876(2) 0.0452(13) Uani 1 1 d . .
C8 C 0.7520(4) 0.7641(3) 0.0712(2) 0.0421(13) Uani 1 1 d . .
C9 C 0.6960(4) 0.6986(3) 0.0596(2) 0.0477(14) Uani 1 1 d . .
C10 C 0.7395(7) 0.5760(3) 0.0584(3) 0.090(3) Uani 1 1 d . .
H10A H 0.7736 0.5623 0.0891 0.135 Uiso 1 1 calc GR .
H10B H 0.7628 0.5496 0.0214 0.135 Uiso 1 1 calc GR .
H10C H 0.6656 0.5664 0.0574 0.135 Uiso 1 1 calc GR .
C11 C 0.9620(5) 0.6595(5) 0.0970(3) 0.087(3) Uani 1 1 d . .
H11A H 0.9997 0.6905 0.1324 0.131 Uiso 1 1 calc GR .
H11B H 1.0032 0.6551 0.0646 0.131 Uiso 1 1 calc GR .
H11C H 0.9470 0.6139 0.1010 0.131 Uiso 1 1 calc GR .
C12 C 0.9415(5) 0.8113(4) 0.0973(3) 0.076(2) Uani 1 1 d . .
H12A H 0.9177 0.8573 0.1134 0.114 Uiso 1 1 calc GR .
H12B H 0.9698 0.8073 0.0607 0.114 Uiso 1 1 calc GR .
H12C H 0.9944 0.8045 0.1243 0.114 Uiso 1 1 calc GR .
C13 C 0.7113(5) 0.8275(3) 0.0644(3) 0.0595(16) Uani 1 1 d . .
H13A H 0.6397 0.8284 0.0729 0.089 Uiso 1 1 calc GR .
H13B H 0.7163 0.8271 0.0248 0.089 Uiso 1 1 calc GR .
H13C H 0.7511 0.8685 0.0910 0.089 Uiso 1 1 calc GR .
C14 C 0.5873(5) 0.6818(4) 0.0351(3) 0.076(2) Uani 1 1 d . .
H14A H 0.5581 0.6418 0.0440 0.114 Uiso 1 1 calc GR .
H14B H 0.5840 0.6711 -0.0067 0.114 Uiso 1 1 calc GR .
H14C H 0.5486 0.7216 0.0518 0.114 Uiso 1 1 calc GR .
C15 C 0.6023(3) 0.8937(2) 0.3976(2) 0.0340(11) Uani 1 1 d . .
H15 H 0.6292 0.9276 0.4327 0.041 Uiso 1 1 calc R .
C16 C 0.6040(4) 0.8091(2) 0.4450(2) 0.0363(12) Uani 1 1 d . .
C17 C 0.5222(4) 0.8044(3) 0.4772(2) 0.0429(13) Uani 1 1 d . .
C18 C 0.5400(5) 0.7841(3) 0.5252(2) 0.0532(15) Uani 1 1 d . .
H18 H 0.4855 0.7813 0.5479 0.064 Uiso 1 1 calc R .
C19 C 0.6351(5) 0.7678(3) 0.5408(2) 0.0531(15) Uani 1 1 d . .
H19 H 0.6457 0.7545 0.5741 0.064 Uiso 1 1 calc R .
C20 C 0.7143(4) 0.7711(3) 0.5078(2) 0.0514(15) Uani 1 1 d . .
H20 H 0.7794 0.7596 0.5186 0.062 Uiso 1 1 calc R .
C21 C 0.7013(4) 0.7907(3) 0.4590(2) 0.0420(13) Uani 1 1 d . .
C22 C 0.7903(4) 0.7951(4) 0.4246(3) 0.0614(17) Uani 1 1 d . U
H22 H 0.7632 0.8022 0.3884 0.074 Uiso 1 1 calc R .
C23 C 0.8651(5) 0.8567(4) 0.4570(4) 0.091(3) Uani 1 1 d . U
H23A H 0.9164 0.8630 0.4317 0.137 Uiso 1 1 calc GR .
H23B H 0.8988 0.8487 0.4906 0.137 Uiso 1 1 calc GR .
H23C H 0.8285 0.8983 0.4696 0.137 Uiso 1 1 calc GR .
C24 C 0.8455(5) 0.7289(4) 0.4079(3) 0.074(2) Uani 1 1 d . U
H24A H 0.8879 0.7270 0.4414 0.111 Uiso 1 1 calc GR .
H24B H 0.8886 0.7287 0.3770 0.111 Uiso 1 1 calc GR .
H24C H 0.7951 0.6886 0.3946 0.111 Uiso 1 1 calc GR .
C25 C 0.4190(4) 0.8261(3) 0.4621(3) 0.0546(15) Uani 1 1 d . .
H25 H 0.4120 0.8177 0.4197 0.066 Uiso 1 1 calc R .
C26 C 0.4134(5) 0.9035(3) 0.4923(3) 0.0650(18) Uani 1 1 d . .
H26A H 0.4216 0.9135 0.5340 0.098 Uiso 1 1 calc GR .
H26B H 0.3471 0.9168 0.4813 0.098 Uiso 1 1 calc GR .
H26C H 0.4679 0.9297 0.4809 0.098 Uiso 1 1 calc GR .
C27 C 0.3287(4) 0.7864(3) 0.4762(3) 0.0620(17) Uani 1 1 d . .
H27A H 0.3299 0.7369 0.4557 0.093 Uiso 1 1 calc GR .
H27B H 0.2651 0.8022 0.4643 0.093 Uiso 1 1 calc GR .
H27C H 0.3329 0.7945 0.5177 0.093 Uiso 1 1 calc GR .
C28 C 0.5978(4) 0.9823(2) 0.3551(2) 0.0348(11) Uani 1 1 d . .
C29 C 0.5131(4) 1.0176(3) 0.3462(3) 0.0480(14) Uani 1 1 d . .
C30 C 0.5294(4) 1.0869(3) 0.3503(2) 0.0465(14) Uani 1 1 d . .
H30 H 0.4728 1.1113 0.3451 0.056 Uiso 1 1 calc R .
C31 C 0.6247(4) 1.1203(3) 0.3615(2) 0.0461(13) Uani 1 1 d . .
H31 H 0.6338 1.1676 0.3644 0.055 Uiso 1 1 calc R .
C32 C 0.7079(4) 1.0858(3) 0.3687(2) 0.0411(12) Uani 1 1 d . .
H32 H 0.7740 1.1097 0.3762 0.049 Uiso 1 1 calc R .
C33 C 0.6969(4) 1.0160(2) 0.3653(2) 0.0372(12) Uani 1 1 d . .
C34 C 0.7936(4) 0.9829(3) 0.3730(3) 0.0476(14) Uani 1 1 d . .
H34 H 0.7754 0.9330 0.3674 0.057 Uiso 1 1 calc R .
C35 C 0.8652(5) 0.9881(3) 0.3276(3) 0.075(2) Uani 1 1 d . .
H35A H 0.8285 0.9693 0.2893 0.112 Uiso 1 1 calc GR .
H35B H 0.9239 0.9618 0.3296 0.112 Uiso 1 1 calc GR .
H35C H 0.8890 1.0367 0.3350 0.112 Uiso 1 1 calc GR .
C36 C 0.8466(5) 1.0173(3) 0.4335(3) 0.0698(19) Uani 1 1 d . .
H36A H 0.8626 1.0666 0.4401 0.105 Uiso 1 1 calc GR .
H36B H 0.9098 0.9959 0.4373 0.105 Uiso 1 1 calc GR .
H36C H 0.8014 1.0113 0.4619 0.105 Uiso 1 1 calc GR .
C37 C 0.4048(5) 0.9851(4) 0.3389(4) 0.076(2) Uani 1 1 d . U
H37 H 0.4057 0.9337 0.3249 0.091 Uiso 1 1 calc R .
C38 C 0.3367(5) 1.0056(4) 0.2973(3) 0.078(2) Uani 1 1 d . U
H38A H 0.3288 1.0551 0.3128 0.117 Uiso 1 1 calc GR .
H38B H 0.2698 0.9795 0.2913 0.117 Uiso 1 1 calc GR .
H38C H 0.3669 0.9955 0.2605 0.117 Uiso 1 1 calc GR .
C39 C 0.3593(7) 1.0068(6) 0.3966(5) 0.139(4) Uani 1 1 d . U
H39A H 0.3967 0.9882 0.4232 0.208 Uiso 1 1 calc GR .
H39B H 0.2874 0.9888 0.3912 0.208 Uiso 1 1 calc GR .
H39C H 0.3645 1.0573 0.4126 0.208 Uiso 1 1 calc GR .
C40 C 0.3383(4) 0.7171(3) 0.2647(2) 0.0404(13) Uani 1 1 d . .
H40 H 0.2742 0.6921 0.2491 0.048 Uiso 1 1 calc R .
C41 C 0.2661(3) 0.8160(3) 0.2551(2) 0.0408(13) Uani 1 1 d . .
C42 C 0.2662(4) 0.8304(3) 0.2032(3) 0.0440(14) Uani 1 1 d . .
C43 C 0.1847(4) 0.8638(3) 0.1886(3) 0.0528(15) Uani 1 1 d . .
H43 H 0.1829 0.8744 0.1538 0.063 Uiso 1 1 calc R .
C44 C 0.1067(4) 0.8817(3) 0.2240(3) 0.0590(17) Uani 1 1 d . .
H44 H 0.0521 0.9046 0.2136 0.071 Uiso 1 1 calc R .
C45 C 0.1085(4) 0.8664(3) 0.2737(3) 0.0571(16) Uani 1 1 d . .
H45 H 0.0544 0.8789 0.2975 0.069 Uiso 1 1 calc R .
C46 C 0.1864(4) 0.8332(3) 0.2908(3) 0.0498(15) Uani 1 1 d . .
C47 C 0.1820(4) 0.8159(3) 0.3462(3) 0.0571(16) Uani 1 1 d . .
H47 H 0.2532 0.8119 0.3604 0.069 Uiso 1 1 calc R .
C48 C 0.1202(5) 0.7461(4) 0.3352(3) 0.076(2) Uani 1 1 d . .
H48A H 0.0498 0.7488 0.3213 0.114 Uiso 1 1 calc GR .
H48B H 0.1206 0.7351 0.3710 0.114 Uiso 1 1 calc GR .
H48C H 0.1508 0.7100 0.3062 0.114 Uiso 1 1 calc GR .
C49 C 0.1366(5) 0.8711(4) 0.3935(3) 0.082(2) Uani 1 1 d . .
H49A H 0.1697 0.9166 0.3974 0.122 Uiso 1 1 calc GR .
H49B H 0.1476 0.8619 0.4300 0.122 Uiso 1 1 calc GR .
H49C H 0.0633 0.8701 0.3836 0.122 Uiso 1 1 calc GR .
C50 C 0.3474(4) 0.8105(3) 0.1623(3) 0.0547(16) Uani 1 1 d . .
H50 H 0.3962 0.7848 0.1786 0.066 Uiso 1 1 calc R .
C51 C 0.3034(6) 0.7619(4) 0.1031(3) 0.093(3) Uani 1 1 d . .
H51A H 0.2602 0.7237 0.1077 0.140 Uiso 1 1 calc GR .
H51B H 0.3592 0.7434 0.0801 0.140 Uiso 1 1 calc GR .
H51C H 0.2626 0.7874 0.0836 0.140 Uiso 1 1 calc GR .
C52 C 0.4081(5) 0.8724(4) 0.1555(3) 0.075(2) Uani 1 1 d . .
H52A H 0.4420 0.9009 0.1929 0.113 Uiso 1 1 calc GR .
H52B H 0.3620 0.8997 0.1409 0.113 Uiso 1 1 calc GR .
H52C H 0.4594 0.8564 0.1284 0.113 Uiso 1 1 calc GR .
C53 C 0.4028(3) 0.6120(3) 0.2647(2) 0.0397(12) Uani 1 1 d . .
C54 C 0.3732(4) 0.5681(3) 0.2084(3) 0.0490(14) Uani 1 1 d . .
C55 C 0.3657(4) 0.4964(3) 0.1978(3) 0.0607(17) Uani 1 1 d . .
H55 H 0.3425 0.4662 0.1604 0.073 Uiso 1 1 calc R .
C56 C 0.3912(5) 0.4692(3) 0.2402(3) 0.0655(18) Uani 1 1 d . .
H56 H 0.3887 0.4205 0.2318 0.079 Uiso 1 1 calc R .
C57 C 0.4203(4) 0.5122(3) 0.2948(3) 0.0564(16) Uani 1 1 d . .
H57 H 0.4370 0.4928 0.3241 0.068 Uiso 1 1 calc R .
C58 C 0.4261(4) 0.5840(3) 0.3086(2) 0.0446(13) Uani 1 1 d . .
C59 C 0.4561(4) 0.6280(3) 0.3709(2) 0.0454(13) Uani 1 1 d . .
H59 H 0.4464 0.6772 0.3748 0.055 Uiso 1 1 calc R .
C60 C 0.5681(5) 0.6237(3) 0.3881(3) 0.0635(17) Uani 1 1 d . .
H60A H 0.5797 0.5756 0.3837 0.095 Uiso 1 1 calc GR .
H60B H 0.5856 0.6524 0.4282 0.095 Uiso 1 1 calc GR .
H60C H 0.6110 0.6402 0.3633 0.095 Uiso 1 1 calc GR .
C61 C 0.3903(6) 0.6073(4) 0.4123(3) 0.082(2) Uani 1 1 d . .
H61A H 0.3182 0.6074 0.4001 0.123 Uiso 1 1 calc GR .
H61B H 0.4064 0.6403 0.4511 0.123 Uiso 1 1 calc GR .
H61C H 0.4040 0.5609 0.4122 0.123 Uiso 1 1 calc GR .
C62 C 0.3489(4) 0.5928(3) 0.1574(3) 0.0592(17) Uani 1 1 d . .
H62 H 0.3709 0.6433 0.1697 0.071 Uiso 1 1 calc R .
C63 C 0.4069(6) 0.5568(4) 0.1057(3) 0.081(2) Uani 1 1 d . .
H63A H 0.4790 0.5576 0.1186 0.122 Uiso 1 1 calc GR .
H63B H 0.4009 0.5809 0.0774 0.122 Uiso 1 1 calc GR .
H63C H 0.3780 0.5088 0.0882 0.122 Uiso 1 1 calc GR .
C64 C 0.2327(5) 0.5834(4) 0.1395(3) 0.086(2) Uani 1 1 d . .
H64A H 0.2194 0.5988 0.1063 0.129 Uiso 1 1 calc GR .
H64B H 0.1971 0.6109 0.1716 0.129 Uiso 1 1 calc GR .
H64C H 0.2082 0.5346 0.1295 0.129 Uiso 1 1 calc GR .
C65 C 0.8620(4) 0.2416(2) 0.0884(2) 0.0357(11) Uani 1 1 d . .
H65 H 0.8569 0.2398 0.0493 0.043 Uiso 1 1 calc R .
C66 C 0.6952(3) 0.1871(2) 0.0729(2) 0.0331(11) Uani 1 1 d . .
C67 C 0.6980(4) 0.1212(3) 0.0317(2) 0.0401(12) Uani 1 1 d . .
C68 C 0.6088(4) 0.0917(3) -0.0044(2) 0.0467(14) Uani 1 1 d . .
H68 H 0.6087 0.0475 -0.0326 0.056 Uiso 1 1 calc R .
C69 C 0.5226(4) 0.1253(3) 0.0004(2) 0.0520(15) Uani 1 1 d . .
H69 H 0.4638 0.1048 -0.0251 0.062 Uiso 1 1 calc R .
C70 C 0.5194(4) 0.1889(3) 0.0420(2) 0.0497(15) Uani 1 1 d . .
H70 H 0.4582 0.2112 0.0453 0.060 Uiso 1 1 calc R .
C71 C 0.6062(4) 0.2206(3) 0.0796(2) 0.0381(12) Uani 1 1 d . .
C72 C 0.6025(4) 0.2923(3) 0.1230(3) 0.0538(16) Uani 1 1 d . .
H72 H 0.6597 0.2989 0.1534 0.065 Uiso 1 1 calc R .
C73 C 0.6225(6) 0.3463(3) 0.0951(3) 0.082(2) Uani 1 1 d . .
H73A H 0.6909 0.3435 0.0818 0.123 Uiso 1 1 calc GR .
H73B H 0.6176 0.3921 0.1229 0.123 Uiso 1 1 calc GR .
H73C H 0.5719 0.3384 0.0622 0.123 Uiso 1 1 calc GR .
C74 C 0.5051(5) 0.3005(4) 0.1527(3) 0.074(2) Uani 1 1 d . .
H74A H 0.4486 0.3026 0.1257 0.111 Uiso 1 1 calc GR .
H74B H 0.5129 0.3432 0.1857 0.111 Uiso 1 1 calc GR .
H74C H 0.4906 0.2610 0.1660 0.111 Uiso 1 1 calc GR .
C75 C 0.7909(4) 0.0805(3) 0.0259(2) 0.0451(13) Uani 1 1 d . .
H75 H 0.8452 0.1082 0.0562 0.054 Uiso 1 1 calc R .
C76 C 0.8323(5) 0.0691(3) -0.0324(2) 0.0627(17) Uani 1 1 d . .
H76A H 0.7812 0.0408 -0.0628 0.094 Uiso 1 1 calc GR .
H76B H 0.8946 0.0453 -0.0339 0.094 Uiso 1 1 calc GR .
H76C H 0.8476 0.1138 -0.0378 0.094 Uiso 1 1 calc GR .
C77 C 0.7683(5) 0.0114(3) 0.0354(3) 0.0643(18) Uani 1 1 d . .
H77A H 0.7408 0.0192 0.0727 0.097 Uiso 1 1 calc GR .
H77B H 0.8313 -0.0115 0.0348 0.097 Uiso 1 1 calc GR .
H77C H 0.7183 -0.0179 0.0048 0.097 Uiso 1 1 calc GR .
C78 C 1.0297(4) 0.2983(2) 0.1012(2) 0.0330(11) Uani 1 1 d . .
C79 C 1.1224(4) 0.2666(3) 0.0946(2) 0.0376(12) Uani 1 1 d . .
C80 C 1.2045(4) 0.3000(3) 0.0777(2) 0.0461(14) Uani 1 1 d . .
H80 H 1.2676 0.2798 0.0734 0.055 Uiso 1 1 calc R .
C81 C 1.1956(4) 0.3615(3) 0.0672(2) 0.0448(13) Uani 1 1 d . .
H81 H 1.2523 0.3828 0.0554 0.054 Uiso 1 1 calc R .
C82 C 1.1069(4) 0.3918(3) 0.0734(2) 0.0447(13) Uani 1 1 d . .
H82 H 1.1017 0.4338 0.0653 0.054 Uiso 1 1 calc R .
C83 C 1.0225(4) 0.3621(3) 0.0918(2) 0.0385(12) Uani 1 1 d . .
C84 C 0.9269(4) 0.4007(3) 0.1015(3) 0.0484(14) Uani 1 1 d . .
H84 H 0.8788 0.3762 0.1197 0.058 Uiso 1 1 calc R .
C85 C 0.8732(5) 0.4007(3) 0.0437(3) 0.0646(17) Uani 1 1 d . .
H85A H 0.9183 0.4257 0.0257 0.097 Uiso 1 1 calc GR .
H85B H 0.8099 0.4233 0.0509 0.097 Uiso 1 1 calc GR .
H85C H 0.8574 0.3530 0.0182 0.097 Uiso 1 1 calc GR .
C86 C 0.9524(5) 0.4749(3) 0.1426(3) 0.0605(16) Uani 1 1 d . .
H86A H 0.9841 0.4737 0.1793 0.091 Uiso 1 1 calc GR .
H86B H 0.8897 0.4983 0.1491 0.091 Uiso 1 1 calc GR .
H86C H 0.9997 0.4999 0.1256 0.091 Uiso 1 1 calc GR .
C87 C 1.1305(4) 0.1975(3) 0.1033(3) 0.0508(15) Uani 1 1 d . .
H87 H 1.0891 0.1967 0.1358 0.061 Uiso 1 1 calc R .
C88 C 1.2391(5) 0.1831(4) 0.1189(3) 0.076(2) Uani 1 1 d . .
H88A H 1.2805 0.1806 0.0868 0.114 Uiso 1 1 calc GR .
H88B H 1.2373 0.1391 0.1265 0.114 Uiso 1 1 calc GR .
H88C H 1.2690 0.2203 0.1532 0.114 Uiso 1 1 calc GR .
C89 C 1.0831(5) 0.1406(3) 0.0498(3) 0.0592(16) Uani 1 1 d . .
H89A H 1.0143 0.1510 0.0399 0.089 Uiso 1 1 calc GR .
H89B H 1.0796 0.0964 0.0572 0.089 Uiso 1 1 calc GR .
H89C H 1.1250 0.1378 0.0179 0.089 Uiso 1 1 calc GR .
C90 C 0.7870(3) 0.1845(2) 0.27080(19) 0.0291(10) Uani 1 1 d . .
H90 H 0.7631 0.1573 0.2928 0.035 Uiso 1 1 calc R .
C91 C 0.9555(3) 0.1662(2) 0.2978(2) 0.0316(11) Uani 1 1 d . .
C92 C 0.9676(4) 0.1945(3) 0.3579(2) 0.0378(12) Uani 1 1 d . .
C93 C 1.0415(4) 0.1697(3) 0.3872(3) 0.0544(15) Uani 1 1 d . .
H93 H 1.0509 0.1884 0.4280 0.065 Uiso 1 1 calc R .
C94 C 1.1003(4) 0.1199(4) 0.3597(3) 0.0628(18) Uani 1 1 d . .
H94 H 1.1486 0.1033 0.3812 0.075 Uiso 1 1 calc R .
C95 C 1.0902(4) 0.0934(3) 0.3011(3) 0.0523(15) Uani 1 1 d . .
H95 H 1.1332 0.0595 0.2820 0.063 Uiso 1 1 calc R .
C96 C 1.0170(4) 0.1157(3) 0.2688(2) 0.0407(12) Uani 1 1 d . .
C97 C 1.0048(4) 0.0849(3) 0.2042(2) 0.0526(15) Uani 1 1 d . .
H97 H 0.9888 0.1229 0.1888 0.063 Uiso 1 1 calc R .
C98 C 0.9140(5) 0.0299(4) 0.1846(3) 0.072(2) Uani 1 1 d . .
H98A H 0.9282 -0.0092 0.1977 0.107 Uiso 1 1 calc GR .
H98B H 0.9029 0.0139 0.1426 0.107 Uiso 1 1 calc GR .
H98C H 0.8529 0.0498 0.2010 0.107 Uiso 1 1 calc GR .
C99 C 1.0989(6) 0.0550(4) 0.1773(3) 0.080(2) Uani 1 1 d . .
H99A H 1.1570 0.0901 0.1903 0.121 Uiso 1 1 calc GR .
H99B H 1.0868 0.0405 0.1354 0.121 Uiso 1 1 calc GR .
H99C H 1.1138 0.0150 0.1890 0.121 Uiso 1 1 calc GR .
C100 C 0.9074(4) 0.2534(3) 0.3912(2) 0.0421(13) Uani 1 1 d . .
H100 H 0.8371 0.2451 0.3712 0.051 Uiso 1 1 calc R .
C101 C 0.8962(5) 0.2585(3) 0.4531(2) 0.0578(16) Uani 1 1 d . .
H10D H 0.8694 0.2136 0.4547 0.087 Uiso 1 1 calc GR .
H10E H 0.8491 0.2932 0.4694 0.087 Uiso 1 1 calc GR .
H10F H 0.9629 0.2721 0.4752 0.087 Uiso 1 1 calc GR .
C102 C 0.9536(5) 0.3217(3) 0.3884(3) 0.0656(17) Uani 1 1 d . .
H10G H 1.0247 0.3297 0.4048 0.098 Uiso 1 1 calc GR .
H10H H 0.9151 0.3591 0.4104 0.098 Uiso 1 1 calc GR .
H10I H 0.9509 0.3203 0.3483 0.098 Uiso 1 1 calc GR .
C103 C 0.6169(3) 0.2074(2) 0.2542(2) 0.0311(11) Uani 1 1 d . .
C104 C 0.5545(4) 0.1483(3) 0.2210(2) 0.0376(12) Uani 1 1 d . .
C105 C 0.4523(4) 0.1436(3) 0.2307(2) 0.0449(14) Uani 1 1 d . .
H105 H 0.4096 0.1038 0.2083 0.054 Uiso 1 1 calc R .
C106 C 0.4109(4) 0.1953(3) 0.2718(3) 0.0548(16) Uani 1 1 d . .
H106 H 0.3406 0.1910 0.2774 0.066 Uiso 1 1 calc R .
C107 C 0.4720(4) 0.2529(3) 0.3046(3) 0.0471(14) Uani 1 1 d . .
H107 H 0.4437 0.2877 0.3336 0.056 Uiso 1 1 calc R .
C108 C 0.5751(3) 0.2611(3) 0.2961(2) 0.0369(12) Uani 1 1 d . .
C109 C 0.6382(4) 0.3259(3) 0.3336(2) 0.0454(14) Uani 1 1 d . .
H109 H 0.7076 0.3254 0.3195 0.054 Uiso 1 1 calc R .
C110 C 0.6509(4) 0.3296(3) 0.3965(2) 0.0514(15) Uani 1 1 d . .
H11D H 0.5837 0.3275 0.4108 0.077 Uiso 1 1 calc GR .
H11E H 0.6902 0.3730 0.4193 0.077 Uiso 1 1 calc GR .
H11F H 0.6871 0.2906 0.3997 0.077 Uiso 1 1 calc GR .
C111 C 0.5923(5) 0.3906(3) 0.3290(3) 0.0554(15) Uani 1 1 d . .
H11G H 0.5267 0.3945 0.3458 0.083 Uiso 1 1 calc GR .
H11H H 0.5818 0.3872 0.2885 0.083 Uiso 1 1 calc GR .
H11I H 0.6388 0.4314 0.3498 0.083 Uiso 1 1 calc GR .
C112 C 0.5979(4) 0.0889(3) 0.1766(2) 0.0458(13) Uani 1 1 d . .
H112 H 0.6625 0.1075 0.1658 0.055 Uiso 1 1 calc R .
C113 C 0.5254(5) 0.0580(3) 0.1220(3) 0.0658(18) Uani 1 1 d . .
H11J H 0.4699 0.0286 0.1291 0.099 Uiso 1 1 calc GR .
H11K H 0.5629 0.0303 0.0909 0.099 Uiso 1 1 calc GR .
H11L H 0.4970 0.0953 0.1109 0.099 Uiso 1 1 calc GR .
C114 C 0.6237(5) 0.0315(3) 0.2016(3) 0.0560(15) Uani 1 1 d . .
H11M H 0.6758 0.0502 0.2341 0.084 Uiso 1 1 calc GR .
H11N H 0.6496 -0.0064 0.1719 0.084 Uiso 1 1 calc GR .
H11O H 0.5622 0.0143 0.2147 0.084 Uiso 1 1 calc GR .
C115 C 1.1286(4) 0.2774(3) 0.2675(3) 0.0521(15) Uani 1 1 d . .
H11P H 1.1484 0.2399 0.2342 0.062 Uiso 1 1 calc R .
H11Q H 1.1085 0.2572 0.2971 0.062 Uiso 1 1 calc R .
C116 C 1.2153(5) 0.3319(4) 0.2913(5) 0.104(3) Uani 1 1 d . .
H11R H 1.2444 0.3308 0.3290 0.125 Uiso 1 1 calc R .
H11S H 1.2697 0.3252 0.2648 0.125 Uiso 1 1 calc R .
C117 C 1.1720(6) 0.3960(4) 0.2974(5) 0.117(4) Uani 1 1 d . .
H11T H 1.2219 0.4293 0.2897 0.141 Uiso 1 1 calc R .
H11U H 1.1515 0.4164 0.3368 0.141 Uiso 1 1 calc R .
C118 C 1.0833(5) 0.3794(3) 0.2555(3) 0.0612(17) Uani 1 1 d . .
H11V H 1.0310 0.4120 0.2690 0.073 Uiso 1 1 calc R .
H11W H 1.1029 0.3820 0.2181 0.073 Uiso 1 1 calc R .
C119 C 0.6107(7) 0.5721(4) 0.5501(4) 0.102(3) Uani 1 1 d . .
H11X H 0.5495 0.5415 0.5482 0.152 Uiso 1 1 calc GR .
H11Y H 0.5918 0.6114 0.5385 0.152 Uiso 1 1 calc GR .
H H 0.6431 0.5889 0.5896 0.152 Uiso 1 1 calc GR .
C120 C 0.6825(8) 0.5338(5) 0.5113(4) 0.118(3) Uani 1 1 d . .
H12D H 0.7053 0.4977 0.5268 0.142 Uiso 1 1 calc R .
H12E H 0.6430 0.5094 0.4739 0.142 Uiso 1 1 calc R .
C121 C 0.7699(6) 0.5672(4) 0.4997(4) 0.090(3) Uani 1 1 d . .
H12F H 0.8102 0.5896 0.5371 0.107 Uiso 1 1 calc R .
H12G H 0.7466 0.6049 0.4865 0.107 Uiso 1 1 calc R .
C122 C 0.8422(7) 0.5326(4) 0.4593(3) 0.092(2) Uani 1 1 d . .
H12H H 0.8689 0.4969 0.4740 0.110 Uiso 1 1 calc R .
H12I H 0.8011 0.5075 0.4227 0.110 Uiso 1 1 calc R .
C123 C 0.9274(6) 0.5663(4) 0.4448(5) 0.120(4) Uani 1 1 d . .
H12J H 0.8995 0.6021 0.4307 0.144 Uiso 1 1 calc R .
H12K H 0.9671 0.5915 0.4819 0.144 Uiso 1 1 calc R .
C124 C 1.0007(7) 0.5382(5) 0.4070(4) 0.112(3) Uani 1 1 d . .
H12L H 0.9609 0.5114 0.3703 0.135 Uiso 1 1 calc R .
H12M H 1.0306 0.5037 0.4220 0.135 Uiso 1 1 calc R .
C125 C 1.0866(9) 0.5734(6) 0.3908(7) 0.210(8) Uani 1 1 d . .
H12N H 1.0785 0.5652 0.3493 0.315 Uiso 1 1 calc GR .
H12O H 1.1499 0.5556 0.4006 0.315 Uiso 1 1 calc GR .
H12P H 1.0892 0.6231 0.4114 0.315 Uiso 1 1 calc GR .

loop_
_atom_site_aniso_label
_atom_site_aniso_U_11
_atom_site_aniso_U_22
_atom_site_aniso_U_33
_atom_site_aniso_U_23
_atom_site_aniso_U_13
_atom_site_aniso_U_12
Sm1 0.02635(13) 0.02674(14) 0.03355(14) 0.01032(11) 0.00383(11) 0.00334(10)
Sm2 0.03077(13) 0.02331(13) 0.02844(14) 0.00792(11) 0.00017(10) 0.00485(10)
As1 0.0393(3) 0.0339(3) 0.0406(3) 0.0144(2) 0.0079(2) 0.0123(2)
As2 0.0344(3) 0.0355(3) 0.0377(3) 0.0107(2) 0.0031(2) 0.0064(2)
As3 0.0514(3) 0.0335(3) 0.0438(3) 0.0148(3) 0.0168(3) 0.0094(2)
As4 0.0474(3) 0.0474(3) 0.0468(3) 0.0059(3) 0.0060(3) -0.0083(3)
As5 0.0341(3) 0.0528(3) 0.0406(3) 0.0154(3) 0.0033(2) 0.0110(2)
Fe1 0.0367(4) 0.0385(4) 0.0335(4) 0.0102(3) 0.0062(3) 0.0074(3)
O1 0.0387(14) 0.0321(13) 0.0458(15) 0.0161(13) 0.0059(12) 0.0081(11)
O2 0.0342(18) 0.038(2) 0.051(2) 0.0172(18) -0.0058(16) -0.0026(15)
N1 0.039(2) 0.029(2) 0.033(2) 0.0112(18) 0.0060(18) 0.0041(18)
N2 0.038(2) 0.027(2) 0.040(2) 0.0110(19) 0.0030(19) 0.0004(17)
N3 0.030(2) 0.029(2) 0.056(3) 0.015(2) -0.0020(19) 0.0028(18)
N4 0.030(2) 0.034(2) 0.050(3) 0.019(2) 0.0015(19) 0.0002(18)
N5 0.027(2) 0.030(2) 0.029(2) 0.0041(18) -0.0023(17) -0.0002(17)
N6 0.034(2) 0.034(2) 0.036(2) 0.0126(19) 0.0025(18) 0.0048(18)
N7 0.030(2) 0.030(2) 0.033(2) 0.0114(18) 0.0072(17) 0.0103(17)
N8 0.030(2) 0.027(2) 0.032(2) 0.0103(18) -0.0017(17) 0.0042(16)
C1 0.0360(14) 0.0297(13) 0.0436(15) 0.0191(13) 0.0074(12) 0.0096(11)
C2 0.0362(15) 0.0300(14) 0.0440(16) 0.0175(14) 0.0080(13) 0.0090(12)
C3 0.054(3) 0.031(3) 0.045(3) 0.012(2) 0.007(3) 0.012(2)
C4 0.041(3) 0.037(3) 0.046(3) 0.016(3) 0.008(2) 0.007(2)
C5 0.081(4) 0.045(3) 0.036(3) 0.007(3) 0.013(3) 0.019(3)
C6 0.059(4) 0.072(4) 0.037(3) 0.020(3) 0.018(3) 0.030(3)
C7 0.043(3) 0.059(4) 0.034(3) 0.014(3) 0.011(2) 0.006(3)
C8 0.038(3) 0.051(3) 0.040(3) 0.016(3) 0.010(2) 0.010(2)
C9 0.055(3) 0.051(3) 0.035(3) 0.011(3) 0.005(3) 0.001(3)
C10 0.172(8) 0.050(4) 0.042(4) 0.003(3) 0.019(4) 0.019(5)
C11 0.074(5) 0.139(7) 0.082(5) 0.064(5) 0.048(4) 0.065(5)
C12 0.057(4) 0.120(6) 0.059(4) 0.045(4) 0.008(3) -0.015(4)
C13 0.061(4) 0.070(4) 0.060(4) 0.034(3) 0.019(3) 0.021(3)
C14 0.071(4) 0.106(6) 0.046(4) 0.025(4) -0.015(3) -0.016(4)
C15 0.031(3) 0.033(3) 0.038(3) 0.012(2) 0.000(2) 0.004(2)
C16 0.043(3) 0.034(3) 0.032(3) 0.012(2) 0.003(2) 0.005(2)
C17 0.054(3) 0.040(3) 0.037(3) 0.014(3) 0.011(3) 0.012(3)
C18 0.065(4) 0.057(4) 0.041(3) 0.019(3) 0.013(3) 0.010(3)
C19 0.075(4) 0.054(4) 0.036(3) 0.023(3) 0.006(3) 0.012(3)
C20 0.050(3) 0.058(4) 0.049(3) 0.025(3) -0.006(3) 0.000(3)
C21 0.044(3) 0.047(3) 0.037(3) 0.018(3) -0.002(2) -0.005(2)
C22 0.041(3) 0.097(5) 0.065(4) 0.053(4) 0.004(3) 0.009(3)
C23 0.055(4) 0.104(6) 0.144(7) 0.089(6) -0.006(5) -0.017(4)
C24 0.052(4) 0.110(6) 0.074(5) 0.046(5) 0.011(3) 0.019(4)
C25 0.054(3) 0.073(4) 0.046(3) 0.027(3) 0.020(3) 0.020(3)
C26 0.077(4) 0.059(4) 0.082(5) 0.041(4) 0.044(4) 0.037(3)
C27 0.048(3) 0.073(4) 0.067(4) 0.023(4) 0.016(3) 0.010(3)
C28 0.046(3) 0.025(2) 0.035(3) 0.011(2) 0.004(2) 0.003(2)
C29 0.049(3) 0.034(3) 0.062(4) 0.019(3) -0.002(3) 0.004(2)
C30 0.047(3) 0.035(3) 0.060(4) 0.019(3) 0.000(3) 0.009(2)
C31 0.068(4) 0.032(3) 0.044(3) 0.019(3) 0.013(3) 0.006(3)
C32 0.052(3) 0.033(3) 0.038(3) 0.011(2) 0.014(2) 0.002(2)
C33 0.046(3) 0.033(3) 0.035(3) 0.013(2) 0.010(2) 0.006(2)
C34 0.035(3) 0.040(3) 0.073(4) 0.023(3) 0.018(3) 0.004(2)
C35 0.068(4) 0.047(4) 0.116(6) 0.027(4) 0.051(4) 0.012(3)
C36 0.055(4) 0.056(4) 0.097(5) 0.025(4) -0.009(4) 0.008(3)
C37 0.050(4) 0.057(4) 0.130(6) 0.051(4) -0.021(4) -0.002(3)
C38 0.054(4) 0.062(4) 0.105(5) 0.015(4) -0.018(4) 0.011(3)
C39 0.076(5) 0.200(9) 0.176(9) 0.123(8) 0.006(6) -0.043(6)
C40 0.027(3) 0.042(3) 0.050(3) 0.012(3) 0.001(2) -0.001(2)
C41 0.027(3) 0.040(3) 0.054(3) 0.015(3) 0.000(2) 0.000(2)
C42 0.029(3) 0.044(3) 0.065(4) 0.026(3) -0.001(3) 0.006(2)
C43 0.035(3) 0.064(4) 0.069(4) 0.035(3) -0.001(3) 0.007(3)
C44 0.038(3) 0.061(4) 0.082(5) 0.030(4) -0.007(3) 0.016(3)
C45 0.034(3) 0.073(4) 0.072(4) 0.031(4) 0.008(3) 0.017(3)
C46 0.030(3) 0.054(4) 0.070(4) 0.027(3) -0.001(3) 0.003(2)
C47 0.033(3) 0.078(4) 0.068(4) 0.032(4) 0.007(3) 0.009(3)
C48 0.060(4) 0.087(5) 0.097(5) 0.048(5) 0.026(4) 0.013(4)
C49 0.064(4) 0.095(6) 0.084(5) 0.026(5) 0.018(4) 0.002(4)
C50 0.040(3) 0.075(4) 0.060(4) 0.036(3) 0.008(3) 0.016(3)
C51 0.095(6) 0.091(6) 0.073(5) -0.003(4) 0.004(4) 0.023(5)
C52 0.062(4) 0.089(5) 0.090(5) 0.046(5) 0.031(4) 0.005(4)
C53 0.028(3) 0.032(3) 0.060(4) 0.015(3) 0.010(2) 0.003(2)
C54 0.039(3) 0.037(3) 0.067(4) 0.013(3) 0.005(3) -0.005(2)
C55 0.055(4) 0.037(3) 0.077(4) 0.001(3) 0.006(3) -0.003(3)
C56 0.073(4) 0.031(3) 0.092(5) 0.019(4) 0.018(4) 0.006(3)
C57 0.062(4) 0.033(3) 0.078(4) 0.022(3) 0.011(3) 0.008(3)
C58 0.043(3) 0.033(3) 0.062(4) 0.017(3) 0.011(3) 0.009(2)
C59 0.050(3) 0.031(3) 0.061(4) 0.020(3) 0.017(3) 0.007(2)
C60 0.068(4) 0.053(4) 0.070(4) 0.020(3) 0.001(3) 0.006(3)
C61 0.088(5) 0.067(5) 0.095(5) 0.028(4) 0.042(4) -0.002(4)
C62 0.054(4) 0.048(4) 0.063(4) 0.006(3) -0.004(3) -0.009(3)
C63 0.098(6) 0.067(5) 0.058(4) 0.000(4) -0.002(4) -0.025(4)
C64 0.067(4) 0.066(5) 0.108(6) 0.020(4) -0.040(4) -0.018(4)
C65 0.039(3) 0.030(3) 0.040(3) 0.013(2) 0.004(2) 0.007(2)
C66 0.033(3) 0.034(3) 0.030(3) 0.009(2) -0.001(2) 0.001(2)
C67 0.045(3) 0.039(3) 0.033(3) 0.009(2) -0.001(2) 0.001(2)
C68 0.059(3) 0.037(3) 0.035(3) 0.002(2) -0.010(3) 0.001(3)
C69 0.050(3) 0.046(3) 0.047(3) 0.004(3) -0.016(3) -0.004(3)
C70 0.041(3) 0.052(4) 0.052(3) 0.016(3) -0.013(3) 0.001(3)
C71 0.037(3) 0.037(3) 0.034(3) 0.004(2) -0.007(2) 0.005(2)
C72 0.041(3) 0.047(3) 0.058(4) 0.000(3) -0.019(3) 0.010(3)
C73 0.092(5) 0.047(4) 0.088(5) 0.005(4) -0.030(4) -0.005(4)
C74 0.063(4) 0.071(5) 0.074(5) 0.003(4) -0.001(4) 0.029(3)
C75 0.056(3) 0.039(3) 0.034(3) 0.001(2) 0.003(2) 0.012(3)
C76 0.074(4) 0.059(4) 0.048(4) 0.004(3) 0.014(3) 0.021(3)
C77 0.080(4) 0.046(4) 0.067(4) 0.016(3) 0.004(3) 0.023(3)
C78 0.034(3) 0.033(3) 0.026(3) 0.004(2) 0.002(2) -0.003(2)
C79 0.032(3) 0.047(3) 0.034(3) 0.012(2) 0.002(2) 0.009(2)
C80 0.039(3) 0.058(4) 0.038(3) 0.012(3) 0.005(2) 0.000(3)
C81 0.041(3) 0.047(3) 0.038(3) 0.004(3) 0.009(2) -0.008(3)
C82 0.050(3) 0.033(3) 0.047(3) 0.007(3) 0.012(3) -0.006(2)
C83 0.038(3) 0.036(3) 0.035(3) 0.004(2) 0.001(2) -0.001(2)
C84 0.052(3) 0.034(3) 0.063(4) 0.019(3) 0.011(3) 0.005(2)
C85 0.066(4) 0.058(4) 0.078(5) 0.031(4) 0.009(3) 0.018(3)
C86 0.072(4) 0.040(3) 0.071(4) 0.014(3) 0.028(3) 0.012(3)
C87 0.040(3) 0.067(4) 0.061(4) 0.036(3) 0.021(3) 0.015(3)
C88 0.053(4) 0.099(6) 0.109(6) 0.069(5) 0.027(4) 0.034(4)
C89 0.069(4) 0.040(3) 0.080(5) 0.030(3) 0.026(3) 0.021(3)
C90 0.037(3) 0.021(2) 0.028(2) 0.006(2) 0.002(2) 0.004(2)
C91 0.025(2) 0.029(3) 0.041(3) 0.014(2) -0.003(2) -0.0024(19)
C92 0.031(3) 0.040(3) 0.046(3) 0.020(3) -0.002(2) 0.000(2)
C93 0.043(3) 0.070(4) 0.055(4) 0.028(3) -0.007(3) 0.010(3)
C94 0.046(3) 0.076(5) 0.074(5) 0.036(4) -0.009(3) 0.019(3)
C95 0.041(3) 0.050(3) 0.079(5) 0.031(3) 0.016(3) 0.024(3)
C96 0.038(3) 0.036(3) 0.052(3) 0.018(3) 0.012(2) 0.008(2)
C97 0.065(4) 0.053(4) 0.054(4) 0.029(3) 0.021(3) 0.030(3)
C98 0.091(5) 0.071(5) 0.044(4) 0.004(3) 0.000(3) 0.029(4)
C99 0.104(6) 0.081(5) 0.080(5) 0.041(4) 0.058(4) 0.057(4)
C100 0.039(3) 0.046(3) 0.038(3) 0.009(3) -0.003(2) 0.004(2)
C101 0.057(4) 0.067(4) 0.044(3) 0.014(3) 0.001(3) -0.006(3)
C102 0.084(5) 0.050(4) 0.063(4) 0.017(3) 0.014(4) 0.010(3)
C103 0.030(2) 0.031(3) 0.037(3) 0.018(2) -0.002(2) 0.007(2)
C104 0.032(3) 0.039(3) 0.044(3) 0.020(2) -0.006(2) -0.003(2)
C105 0.037(3) 0.044(3) 0.053(3) 0.020(3) -0.012(3) -0.006(2)
C106 0.031(3) 0.062(4) 0.087(5) 0.045(4) 0.000(3) 0.008(3)
C107 0.039(3) 0.048(3) 0.060(4) 0.024(3) 0.008(3) 0.018(3)
C108 0.028(3) 0.035(3) 0.054(3) 0.020(3) 0.007(2) 0.013(2)
C109 0.041(3) 0.032(3) 0.058(4) 0.004(3) 0.015(3) 0.006(2)
C110 0.059(4) 0.037(3) 0.051(4) 0.005(3) -0.004(3) 0.007(3)
C111 0.065(4) 0.034(3) 0.074(4) 0.025(3) 0.019(3) 0.010(3)
C112 0.049(3) 0.039(3) 0.043(3) 0.008(3) 0.003(3) -0.006(2)
C113 0.069(4) 0.065(4) 0.049(4) 0.006(3) -0.004(3) -0.024(3)
C114 0.067(4) 0.039(3) 0.056(4) 0.007(3) 0.004(3) 0.008(3)
C115 0.036(3) 0.053(4) 0.068(4) 0.019(3) 0.005(3) 0.010(3)
C116 0.043(4) 0.071(5) 0.194(10) 0.045(6) -0.018(5) -0.006(4)
C117 0.066(5) 0.056(5) 0.211(11) 0.029(6) -0.024(6) -0.017(4)
C118 0.062(4) 0.042(3) 0.077(4) 0.020(3) -0.009(3) -0.002(3)
C119 0.115(7) 0.082(6) 0.103(6) 0.016(5) 0.032(5) 0.024(5)
C120 0.151(9) 0.084(6) 0.128(8) 0.036(6) 0.060(7) 0.011(6)
C121 0.065(5) 0.058(5) 0.129(7) 0.008(5) -0.002(5) 0.011(4)
C122 0.114(7) 0.078(5) 0.074(5) 0.015(4) 0.009(5) -0.001(5)
C123 0.070(5) 0.057(5) 0.209(11) 0.008(6) 0.025(6) 0.000(4)
C124 0.106(7) 0.118(8) 0.087(6) 0.001(6) 0.021(5) -0.021(6)
C125 0.142(10) 0.093(8) 0.36(2) 0.013(11) 0.127(12) -0.027(7)

loop_
_atom_type_symbol
_atom_type_description
_atom_type_scat_dispersion_real
_atom_type_scat_dispersion_imag
_atom_type_scat_source
C C 0.0033 0.0016 'International Tables Vol C Tables 4.2.6.8 and 6.1.1.4'
H H 0.0000 0.0000 'International Tables Vol C Tables 4.2.6.8 and 6.1.1.4'
As As 0.0499 2.0058 'International Tables Vol C Tables 4.2.6.8 and 6.1.1.4'
Fe Fe 0.3463 0.8444 'International Tables Vol C Tables 4.2.6.8 and 6.1.1.4'
N N 0.0061 0.0033 'International Tables Vol C Tables 4.2.6.8 and 6.1.1.4'
O O 0.0106 0.0060 'International Tables Vol C Tables 4.2.6.8 and 6.1.1.4'
Sm Sm -0.1638 3.4418 'International Tables Vol C Tables 4.2.6.8 and 6.1.1.4'

loop_
_geom_angle_atom_site_label_1
_geom_angle_atom_site_label_2
_geom_angle_atom_site_label_3
_geom_angle
As1 Sm1 As2 46.928(14)
As1 Sm1 As3 72.321(16)
As2 Sm1 As3 45.836(15)
N1 Sm1 As1 95.53(10)
N1 Sm1 As2 140.72(10)
N1 Sm1 As3 121.76(10)
N1 Sm1 N2 56.26(13)
N1 Sm1 N3 115.38(14)
N1 Sm1 N4 104.93(14)
N2 Sm1 As1 124.81(9)
N2 Sm1 As2 129.82(10)
N2 Sm1 As3 84.12(10)
N2 Sm1 N4 147.16(14)
N3 Sm1 As1 130.40(10)
N3 Sm1 As2 100.80(10)
N3 Sm1 As3 114.90(11)
N3 Sm1 N2 104.75(13)
N3 Sm1 N4 55.86(13)
N4 Sm1 As1 80.05(9)
N4 Sm1 As2 82.37(10)
N4 Sm1 As3 126.96(10)
O1 Sm2 O2 86.95(12)
O1 Sm2 N5 109.86(13)
O1 Sm2 N6 103.76(13)
O1 Sm2 N7 124.39(13)
O1 Sm2 N8 98.37(13)
O2 Sm2 N8 131.45(11)
N5 Sm2 O2 132.71(12)
N5 Sm2 N6 54.80(13)
N5 Sm2 N8 90.77(12)
N6 Sm2 O2 78.63(12)
N6 Sm2 N8 143.71(12)
N7 Sm2 O2 81.99(12)
N7 Sm2 N5 117.43(13)
N7 Sm2 N6 126.57(12)
N7 Sm2 N8 55.26(12)
As2 As1 Sm1 67.331(18)
As5 As1 Sm1 123.11(2)
As5 As1 As2 84.54(2)
C4 As1 Sm1 134.07(15)
C4 As1 As2 99.49(15)
C4 As1 As5 97.41(16)
As1 As2 Sm1 65.741(18)
As3 As2 Sm1 67.317(19)
As3 As2 As1 96.77(3)
Fe1 As2 Sm1 121.92(3)
Fe1 As2 As1 94.44(3)
Fe1 As2 As3 61.50(3)
As2 As3 Sm1 66.848(19)
As2 As3 Fe1 58.60(2)
As4 As3 Sm1 107.21(3)
As4 As3 As2 99.99(3)
As4 As3 Fe1 61.09(3)
Fe1 As3 Sm1 119.01(3)
As3 As4 Fe1 60.56(3)
As5 As4 As3 101.15(3)
As5 As4 Fe1 60.15(3)
As1 As5 Fe1 94.40(3)
As4 As5 As1 98.20(3)
As4 As5 Fe1 62.13(3)
As2 Fe1 As3 59.90(3)
As2 Fe1 As4 98.97(3)
As2 Fe1 As5 85.95(3)
As3 Fe1 As4 58.34(3)
As5 Fe1 As3 97.88(3)
As5 Fe1 As4 57.72(3)
C5 Fe1 As2 104.0(2)
C5 Fe1 As3 150.78(18)
C5 Fe1 As4 150.52(19)
C5 Fe1 As5 105.44(17)
C5 Fe1 C6 40.4(2)
C5 Fe1 C7 67.0(2)
C5 Fe1 C8 67.4(2)
C5 Fe1 C9 40.8(2)
C6 Fe1 As2 142.32(19)
C6 Fe1 As3 156.44(19)
C6 Fe1 As4 111.98(17)
C6 Fe1 As5 92.65(16)
C6 Fe1 C7 39.4(2)
C6 Fe1 C8 66.3(2)
C7 Fe1 As2 157.14(14)
C7 Fe1 As3 117.51(16)
C7 Fe1 As4 97.36(14)
C7 Fe1 As5 116.41(15)
C8 Fe1 As2 118.59(14)
C8 Fe1 As3 97.64(15)
C8 Fe1 As4 116.59(15)
C8 Fe1 As5 155.25(14)
C8 Fe1 C7 38.86(19)
C9 Fe1 As2 92.79(16)
C9 Fe1 As3 111.92(17)
C9 Fe1 As4 155.93(17)
C9 Fe1 As5 144.70(17)
C9 Fe1 C6 67.4(2)
C9 Fe1 C7 66.4(2)
C9 Fe1 C8 39.8(2)
C1 O1 Sm2 177.0(3)
C115 O2 Sm2 133.4(3)
C118 O2 Sm2 119.0(3)
C118 O2 C115 107.4(4)
C15 N1 Sm1 94.1(3)
C15 N1 C16 119.4(4)
C16 N1 Sm1 146.5(3)
C15 N2 Sm1 90.6(3)
C15 N2 C28 119.2(4)
C28 N2 Sm1 150.1(3)
C40 N3 Sm1 94.0(3)
C40 N3 C41 117.2(4)
C41 N3 Sm1 147.4(3)
C40 N4 Sm1 90.1(3)
C40 N4 C53 118.7(4)
C53 N4 Sm1 147.1(3)
C65 N5 Sm2 93.0(3)
C65 N5 C66 119.2(4)
C66 N5 Sm2 147.3(3)
C65 N6 Sm2 91.9(3)
C65 N6 C78 119.9(4)
C78 N6 Sm2 143.6(3)
C90 N7 Sm2 94.1(3)
C90 N7 C91 118.3(4)
C91 N7 Sm2 146.2(3)
C90 N8 Sm2 91.2(3)
C90 N8 C103 118.4(4)
C103 N8 Sm2 150.1(3)
O1 C1 H1A 106.6
O1 C1 H1B 106.6
O1 C1 C2 122.7(4)
H1A C1 H1B 106.6
C2 C1 H1A 106.6
C2 C1 H1B 106.6
C1 C2 H2A 107.7
C1 C2 H2B 107.7
C1 C2 C3 118.3(4)
H2A C2 H2B 107.1
C3 C2 H2A 107.7
C3 C2 H2B 107.7
C2 C3 H3A 108.9
C2 C3 H3B 108.9
C2 C3 C4 113.4(4)
H3A C3 H3B 107.7
C4 C3 H3A 108.9
C4 C3 H3B 108.9
As1 C4 H4A 109.5
As1 C4 H4B 109.5
C3 C4 As1 110.8(3)
C3 C4 H4A 109.5
C3 C4 H4B 109.5
H4A C4 H4B 108.1
C6 C5 Fe1 71.9(3)
C6 C5 C9 107.7(5)
C6 C5 C10 126.5(6)
C9 C5 Fe1 70.6(3)
C9 C5 C10 125.5(6)
C10 C5 Fe1 127.7(5)
C5 C6 Fe1 67.7(3)
C5 C6 C11 126.9(6)
C7 C6 Fe1 71.9(3)
C7 C6 C5 107.9(5)
C7 C6 C11 125.1(6)
C11 C6 Fe1 129.4(4)
C6 C7 Fe1 68.7(3)
C6 C7 C12 125.0(6)
C8 C7 Fe1 69.8(3)
C8 C7 C6 108.2(5)
C8 C7 C12 126.4(6)
C12 C7 Fe1 132.8(4)
C7 C8 Fe1 71.4(3)
C7 C8 C9 108.3(5)
C7 C8 C13 125.3(5)
C9 C8 Fe1 68.1(3)
C9 C8 C13 126.3(5)
C13 C8 Fe1 128.7(4)
C5 C9 Fe1 68.7(3)
C5 C9 C14 127.3(6)
C8 C9 Fe1 72.0(3)
C8 C9 C5 107.8(5)
C8 C9 C14 124.5(6)
C14 C9 Fe1 129.9(4)
C5 C10 H10A 109.5
C5 C10 H10B 109.5
C5 C10 H10C 109.5
H10A C10 H10B 109.5
H10A C10 H10C 109.5
H10B C10 H10C 109.5
C6 C11 H11A 109.5
C6 C11 H11B 109.5
C6 C11 H11C 109.5
H11A C11 H11B 109.5
H11A C11 H11C 109.5
H11B C11 H11C 109.5
C7 C12 H12A 109.5
C7 C12 H12B 109.5
C7 C12 H12C 109.5
H12A C12 H12B 109.5
H12A C12 H12C 109.5
H12B C12 H12C 109.5
C8 C13 H13A 109.5
C8 C13 H13B 109.5
C8 C13 H13C 109.5
H13A C13 H13B 109.5
H13A C13 H13C 109.5
H13B C13 H13C 109.5
C9 C14 H14A 109.5
C9 C14 H14B 109.5
C9 C14 H14C 109.5
H14A C14 H14B 109.5
H14A C14 H14C 109.5
H14B C14 H14C 109.5
N1 C15 H15 120.5
N2 C15 N1 119.0(4)
N2 C15 H15 120.5
C17 C16 N1 119.0(4)
C17 C16 C21 121.4(5)
C21 C16 N1 119.5(4)
C16 C17 C25 120.3(5)
C18 C17 C16 118.1(5)
C18 C17 C25 121.4(5)
C17 C18 H18 119.2
C19 C18 C17 121.7(6)
C19 C18 H18 119.2
C18 C19 H19 120.3
C20 C19 C18 119.5(5)
C20 C19 H19 120.3
C19 C20 H20 119.2
C19 C20 C21 121.6(5)
C21 C20 H20 119.2
C16 C21 C22 122.2(5)
C20 C21 C16 117.7(5)
C20 C21 C22 120.1(5)
C21 C22 H22 107.7
C21 C22 C23 110.8(6)
C21 C22 C24 112.8(5)
C23 C22 H22 107.7
C23 C22 C24 110.1(5)
C24 C22 H22 107.7
C22 C23 H23A 109.5
C22 C23 H23B 109.5
C22 C23 H23C 109.5
H23A C23 H23B 109.5
H23A C23 H23C 109.5
H23B C23 H23C 109.5
C22 C24 H24A 109.5
C22 C24 H24B 109.5
C22 C24 H24C 109.5
H24A C24 H24B 109.5
H24A C24 H24C 109.5
H24B C24 H24C 109.5
C17 C25 H25 107.7
C17 C25 C26 110.6(5)
C17 C25 C27 114.2(5)
C26 C25 H25 107.7
C27 C25 H25 107.7
C27 C25 C26 108.8(5)
C25 C26 H26A 109.5
C25 C26 H26B 109.5
C25 C26 H26C 109.5
H26A C26 H26B 109.5
H26A C26 H26C 109.5
H26B C26 H26C 109.5
C25 C27 H27A 109.5
C25 C27 H27B 109.5
C25 C27 H27C 109.5
H27A C27 H27B 109.5
H27A C27 H27C 109.5
H27B C27 H27C 109.5
C29 C28 N2 118.2(4)
C33 C28 N2 121.5(4)
C33 C28 C29 120.3(4)
C28 C29 C37 122.1(5)
C30 C29 C28 118.6(5)
C30 C29 C37 118.9(5)
C29 C30 H30 119.3
C31 C30 C29 121.4(5)
C31 C30 H30 119.3
C30 C31 H31 119.9
C30 C31 C32 120.3(5)
C32 C31 H31 119.9
C31 C32 H32 119.4
C31 C32 C33 121.3(5)
C33 C32 H32 119.4
C28 C33 C34 125.1(4)
C32 C33 C28 118.0(5)
C32 C33 C34 116.9(4)
C33 C34 H34 108.6
C33 C34 C35 109.7(5)
C33 C34 C36 110.8(5)
C35 C34 H34 108.6
C36 C34 H34 108.6
C36 C34 C35 110.4(5)
C34 C35 H35A 109.5
C34 C35 H35B 109.5
C34 C35 H35C 109.5
H35A C35 H35B 109.5
H35A C35 H35C 109.5
H35B C35 H35C 109.5
C34 C36 H36A 109.5
C34 C36 H36B 109.5
C34 C36 H36C 109.5
H36A C36 H36B 109.5
H36A C36 H36C 109.5
H36B C36 H36C 109.5
C29 C37 H37 108.8
C29 C37 C39 109.6(6)
C38 C37 C29 113.2(6)
C38 C37 H37 108.8
C38 C37 C39 107.7(7)
C39 C37 H37 108.8
C37 C38 H38A 109.5
C37 C38 H38B 109.5
C37 C38 H38C 109.5
H38A C38 H38B 109.5
H38A C38 H38C 109.5
H38B C38 H38C 109.5
C37 C39 H39A 109.5
C37 C39 H39B 109.5
C37 C39 H39C 109.5
H39A C39 H39B 109.5
H39A C39 H39C 109.5
H39B C39 H39C 109.5
N3 C40 N4 119.2(4)
N3 C40 H40 120.4
N4 C40 H40 120.4
C42 C41 N3 118.3(5)
C42 C41 C46 121.6(5)
C46 C41 N3 120.1(5)
C41 C42 C50 123.6(4)
C43 C42 C41 117.6(5)
C43 C42 C50 118.7(5)
C42 C43 H43 119.4
C44 C43 C42 121.1(6)
C44 C43 H43 119.4
C43 C44 H44 120.2
C45 C44 C43 119.7(5)
C45 C44 H44 120.2
C44 C45 H45 118.8
C44 C45 C46 122.4(6)
C46 C45 H45 118.8
C41 C46 C47 122.9(5)
C45 C46 C41 117.6(6)
C45 C46 C47 119.5(5)
C46 C47 H47 108.0
C46 C47 C48 110.8(5)
C46 C47 C49 113.1(5)
C48 C47 H47 108.0
C49 C47 H47 108.0
C49 C47 C48 108.9(5)
C47 C48 H48A 109.5
C47 C48 H48B 109.5
C47 C48 H48C 109.5
H48A C48 H48B 109.5
H48A C48 H48C 109.5
H48B C48 H48C 109.5
C47 C49 H49A 109.5
C47 C49 H49B 109.5
C47 C49 H49C 109.5
H49A C49 H49B 109.5
H49A C49 H49C 109.5
H49B C49 H49C 109.5
C42 C50 H50 107.3
C42 C50 C51 111.9(5)
C42 C50 C52 113.0(5)
C51 C50 H50 107.3
C52 C50 H50 107.3
C52 C50 C51 109.6(6)
C50 C51 H51A 109.5
C50 C51 H51B 109.5
C50 C51 H51C 109.5
H51A C51 H51B 109.5
H51A C51 H51C 109.5
H51B C51 H51C 109.5
C50 C52 H52A 109.5
C50 C52 H52B 109.5
C50 C52 H52C 109.5
H52A C52 H52B 109.5
H52A C52 H52C 109.5
H52B C52 H52C 109.5
C54 C53 N4 122.4(5)
C54 C53 C58 120.1(5)
C58 C53 N4 117.5(5)
C53 C54 C55 118.4(6)
C53 C54 C62 124.5(5)
C55 C54 C62 117.1(5)
C54 C55 H55 119.3
C56 C55 C54 121.4(6)
C56 C55 H55 119.3
C55 C56 H56 120.1
C57 C56 C55 119.8(6)
C57 C56 H56 120.1
C56 C57 H57 119.2
C56 C57 C58 121.6(6)
C58 C57 H57 119.2
C53 C58 C59 123.2(5)
C57 C58 C53 118.7(5)
C57 C58 C59 118.1(5)
C58 C59 H59 108.1
C58 C59 C60 111.1(5)
C60 C59 H59 108.1
C61 C59 C58 112.1(5)
C61 C59 H59 108.1
C61 C59 C60 109.2(5)
C59 C60 H60A 109.5
C59 C60 H60B 109.5
C59 C60 H60C 109.5
H60A C60 H60B 109.5
H60A C60 H60C 109.5
H60B C60 H60C 109.5
C59 C61 H61A 109.5
C59 C61 H61B 109.5
C59 C61 H61C 109.5
H61A C61 H61B 109.5
H61A C61 H61C 109.5
H61B C61 H61C 109.5
C54 C62 H62 107.6
C54 C62 C63 112.4(5)
C54 C62 C64 111.2(5)
C63 C62 H62 107.6
C63 C62 C64 110.3(5)
C64 C62 H62 107.6
C62 C63 H63A 109.5
C62 C63 H63B 109.5
C62 C63 H63C 109.5
H63A C63 H63B 109.5
H63A C63 H63C 109.5
H63B C63 H63C 109.5
C62 C64 H64A 109.5
C62 C64 H64B 109.5
C62 C64 H64C 109.5
H64A C64 H64B 109.5
H64A C64 H64C 109.5
H64B C64 H64C 109.5
N5 C65 N6 119.1(5)
N5 C65 H65 120.5
N6 C65 H65 120.5
C67 C66 N5 119.5(4)
C71 C66 N5 119.0(4)
C71 C66 C67 121.5(4)
C66 C67 C75 123.3(4)
C68 C67 C66 117.7(5)
C68 C67 C75 119.0(4)
C67 C68 H68 119.4
C69 C68 C67 121.1(5)
C69 C68 H68 119.4
C68 C69 H69 119.5
C68 C69 C70 120.9(5)
C70 C69 H69 119.5
C69 C70 H70 119.8
C69 C70 C71 120.3(5)
C71 C70 H70 119.8
C66 C71 C70 118.3(5)
C66 C71 C72 122.1(4)
C70 C71 C72 119.4(5)
C71 C72 H72 107.0
C73 C72 C71 110.1(5)
C73 C72 H72 107.0
C73 C72 C74 112.4(6)
C74 C72 C71 113.1(5)
C74 C72 H72 107.0
C72 C73 H73A 109.5
C72 C73 H73B 109.5
C72 C73 H73C 109.5
H73A C73 H73B 109.5
H73A C73 H73C 109.5
H73B C73 H73C 109.5
C72 C74 H74A 109.5
C72 C74 H74B 109.5
C72 C74 H74C 109.5
H74A C74 H74B 109.5
H74A C74 H74C 109.5
H74B C74 H74C 109.5
C67 C75 H75 107.8
C67 C75 C76 111.4(5)
C67 C75 C77 111.8(5)
C76 C75 H75 107.8
C76 C75 C77 110.0(5)
C77 C75 H75 107.8
C75 C76 H76A 109.5
C75 C76 H76B 109.5
C75 C76 H76C 109.5
H76A C76 H76B 109.5
H76A C76 H76C 109.5
H76B C76 H76C 109.5
C75 C77 H77A 109.5
C75 C77 H77B 109.5
C75 C77 H77C 109.5
H77A C77 H77B 109.5
H77A C77 H77C 109.5
H77B C77 H77C 109.5
C79 C78 N6 118.0(4)
C83 C78 N6 121.7(4)
C83 C78 C79 120.0(5)
C78 C79 C87 120.5(4)
C80 C79 C78 118.0(5)
C80 C79 C87 121.4(5)
C79 C80 H80 119.4
C81 C80 C79 121.3(5)
C81 C80 H80 119.4
C80 C81 H81 119.6
C82 C81 C80 120.7(5)
C82 C81 H81 119.6
C81 C82 H82 119.6
C81 C82 C83 120.9(5)
C83 C82 H82 119.6
C78 C83 C84 122.5(5)
C82 C83 C78 119.0(5)
C82 C83 C84 118.5(5)
C83 C84 H84 108.0
C83 C84 C85 111.0(5)
C83 C84 C86 110.8(4)
C85 C84 H84 108.0
C86 C84 H84 108.0
C86 C84 C85 110.7(5)
C84 C85 H85A 109.5
C84 C85 H85B 109.5
C84 C85 H85C 109.5
H85A C85 H85B 109.5
H85A C85 H85C 109.5
H85B C85 H85C 109.5
C84 C86 H86A 109.5
C84 C86 H86B 109.5
C84 C86 H86C 109.5
H86A C86 H86B 109.5
H86A C86 H86C 109.5
H86B C86 H86C 109.5
C79 C87 H87 107.6
C79 C87 C88 114.5(5)
C79 C87 C89 109.2(4)
C88 C87 H87 107.6
C89 C87 H87 107.6
C89 C87 C88 110.2(5)
C87 C88 H88A 109.5
C87 C88 H88B 109.5
C87 C88 H88C 109.5
H88A C88 H88B 109.5
H88A C88 H88C 109.5
H88B C88 H88C 109.5
C87 C89 H89A 109.5
C87 C89 H89B 109.5
C87 C89 H89C 109.5
H89A C89 H89B 109.5
H89A C89 H89C 109.5
H89B C89 H89C 109.5
N7 C90 H90 120.3
N8 C90 N7 119.4(4)
N8 C90 H90 120.3
C92 C91 N7 120.5(4)
C96 C91 N7 118.8(4)
C96 C91 C92 120.5(4)
C91 C92 C100 122.4(4)
C93 C92 C91 117.7(5)
C93 C92 C100 119.8(5)
C92 C93 H93 118.8
C94 C93 C92 122.3(6)
C94 C93 H93 118.8
C93 C94 H94 120.0
C93 C94 C95 120.0(5)
C95 C94 H94 120.0
C94 C95 H95 119.6
C94 C95 C96 120.7(5)
C96 C95 H95 119.6
C91 C96 C95 118.7(5)
C91 C96 C97 121.1(4)
C95 C96 C97 120.3(5)
C96 C97 H97 107.1
C96 C97 C98 110.7(5)
C96 C97 C99 114.8(5)
C98 C97 H97 107.1
C99 C97 H97 107.1
C99 C97 C98 109.6(5)
C97 C98 H98A 109.5
C97 C98 H98B 109.5
C97 C98 H98C 109.5
H98A C98 H98B 109.5
H98A C98 H98C 109.5
H98B C98 H98C 109.5
C97 C99 H99A 109.5
C97 C99 H99B 109.5
C97 C99 H99C 109.5
H99A C99 H99B 109.5
H99A C99 H99C 109.5
H99B C99 H99C 109.5
C92 C100 H100 107.1
C101 C100 C92 115.0(5)
C101 C100 H100 107.1
C101 C100 C102 110.0(5)
C102 C100 C92 110.2(5)
C102 C100 H100 107.1
C100 C101 H10D 109.5
C100 C101 H10E 109.5
C100 C101 H10F 109.5
H10D C101 H10E 109.5
H10D C101 H10F 109.5
H10E C101 H10F 109.5
C100 C102 H10G 109.5
C100 C102 H10H 109.5
C100 C102 H10I 109.5
H10G C102 H10H 109.5
H10G C102 H10I 109.5
H10H C102 H10I 109.5
C104 C103 N8 120.7(4)
C104 C103 C108 120.1(4)
C108 C103 N8 119.2(4)
C103 C104 C112 121.2(4)
C105 C104 C103 118.6(5)
C105 C104 C112 120.2(4)
C104 C105 H105 119.1
C106 C105 C104 121.9(5)
C106 C105 H105 119.1
C105 C106 H106 120.2
C107 C106 C105 119.6(5)
C107 C106 H106 120.2
C106 C107 H107 119.4
C106 C107 C108 121.1(5)
C108 C107 H107 119.4
C103 C108 C109 122.8(4)
C107 C108 C103 118.7(5)
C107 C108 C109 118.5(5)
C108 C109 H109 107.8
C108 C109 C110 112.3(5)
C108 C109 C111 111.1(4)
C110 C109 H109 107.8
C110 C109 C111 109.7(5)
C111 C109 H109 107.8
C109 C110 H11D 109.5
C109 C110 H11E 109.5
C109 C110 H11F 109.5
H11D C110 H11E 109.5
H11D C110 H11F 109.5
H11E C110 H11F 109.5
C109 C111 H11G 109.5
C109 C111 H11H 109.5
C109 C111 H11I 109.5
H11G C111 H11H 109.5
H11G C111 H11I 109.5
H11H C111 H11I 109.5
C104 C112 H112 107.9
C104 C112 C113 112.2(5)
C104 C112 C114 111.4(4)
C113 C112 H112 107.9
C113 C112 C114 109.4(5)
C114 C112 H112 107.9
C112 C113 H11J 109.5
C112 C113 H11K 109.5
C112 C113 H11L 109.5
H11J C113 H11K 109.5
H11J C113 H11L 109.5
H11K C113 H11L 109.5
C112 C114 H11M 109.5
C112 C114 H11N 109.5
C112 C114 H11O 109.5
H11M C114 H11N 109.5
H11M C114 H11O 109.5
H11N C114 H11O 109.5
O2 C115 H11P 110.4
O2 C115 H11Q 110.4
O2 C115 C116 106.6(5)
H11P C115 H11Q 108.6
C116 C115 H11P 110.4
C116 C115 H11Q 110.4
C115 C116 H11R 110.7
C115 C116 H11S 110.7
H11R C116 H11S 108.8
C117 C116 C115 105.2(5)
C117 C116 H11R 110.7
C117 C116 H11S 110.7
C116 C117 H11T 110.5
C116 C117 H11U 110.5
C116 C117 C118 106.0(6)
H11T C117 H11U 108.7
C118 C117 H11T 110.5
C118 C117 H11U 110.5
O2 C118 C117 105.9(5)
O2 C118 H11V 110.6
O2 C118 H11W 110.6
C117 C118 H11V 110.6
C117 C118 H11W 110.6
H11V C118 H11W 108.7
H11X C119 H11Y 109.5
H11X C119 H 109.5
H11Y C119 H 109.5
C120 C119 H11X 109.5
C120 C119 H11Y 109.5
C120 C119 H 109.5
C119 C120 H12D 107.0
C119 C120 H12E 107.0
H12D C120 H12E 106.7
C121 C120 C119 121.4(8)
C121 C120 H12D 107.0
C121 C120 H12E 107.0
C120 C121 H12F 106.3
C120 C121 H12G 106.3
C120 C121 C122 124.2(7)
H12F C121 H12G 106.4
C122 C121 H12F 106.3
C122 C121 H12G 106.3
C121 C122 H12H 106.1
C121 C122 H12I 106.1
H12H C122 H12I 106.3
C123 C122 C121 124.8(8)
C123 C122 H12H 106.1
C123 C122 H12I 106.1
C122 C123 H12J 105.0
C122 C123 H12K 105.0
H12J C123 H12K 105.8
C124 C123 C122 129.2(8)
C124 C123 H12J 105.0
C124 C123 H12K 105.0
C123 C124 H12L 105.0
C123 C124 H12M 105.0
C123 C124 C125 129.0(9)
H12L C124 H12M 105.9
C125 C124 H12L 105.0
C125 C124 H12M 105.0
C124 C125 H12N 109.5
C124 C125 H12O 109.5
C124 C125 H12P 109.5
H12N C125 H12O 109.5
H12N C125 H12P 109.5
H12O C125 H12P 109.5

loop_
_geom_bond_atom_site_label_1
_geom_bond_atom_site_label_2
_geom_bond_distance
Sm1 As1 3.0590(6)
Sm1 As2 3.0961(6)
Sm1 As3 3.1069(6)
Sm1 N1 2.369(4)
Sm1 N2 2.454(4)
Sm1 N3 2.386(4)
Sm1 N4 2.471(4)
Sm2 O1 2.074(3)
Sm2 O2 2.502(3)
Sm2 N5 2.464(4)
Sm2 N6 2.464(4)
Sm2 N7 2.433(4)
Sm2 N8 2.503(4)
As1 As2 2.4511(7)
As1 As5 2.4162(8)
As1 C4 1.980(5)
As2 As3 2.4155(8)
As2 Fe1 2.3830(9)
As3 As4 2.3981(8)
As3 Fe1 2.4536(9)
As4 As5 2.3587(9)
As4 Fe1 2.4663(9)
As5 Fe1 2.4197(9)
Fe1 C5 2.039(5)
Fe1 C6 2.095(6)
Fe1 C7 2.138(5)
Fe1 C8 2.116(5)
Fe1 C9 2.064(5)
O1 C1 1.259(5)
O2 C115 1.450(6)
O2 C118 1.425(6)
N1 C15 1.325(6)
N1 C16 1.436(6)
N2 C15 1.316(6)
N2 C28 1.438(6)
N3 C40 1.316(6)
N3 C41 1.460(6)
N4 C40 1.324(6)
N4 C53 1.429(6)
N5 C65 1.294(6)
N5 C66 1.436(5)
N6 C65 1.337(6)
N6 C78 1.420(6)
N7 C90 1.329(6)
N7 C91 1.428(6)
N8 C90 1.323(5)
N8 C103 1.425(6)
C1 H1A 0.9900
C1 H1B 0.9900
C1 C2 1.488(6)
C2 H2A 0.9900
C2 H2B 0.9900
C2 C3 1.516(7)
C3 H3A 0.9900
C3 H3B 0.9900
C3 C4 1.517(7)
C4 H4A 0.9900
C4 H4B 0.9900
C5 C6 1.428(8)
C5 C9 1.430(8)
C5 C10 1.505(9)
C6 C7 1.427(8)
C6 C11 1.506(8)
C7 C8 1.415(7)
C7 C12 1.484(8)
C8 C9 1.425(7)
C8 C13 1.493(8)
C9 C14 1.495(8)
C10 H10A 0.9800
C10 H10B 0.9800
C10 H10C 0.9800
C11 H11A 0.9800
C11 H11B 0.9800
C11 H11C 0.9800
C12 H12A 0.9800
C12 H12B 0.9800
C12 H12C 0.9800
C13 H13A 0.9800
C13 H13B 0.9800
C13 H13C 0.9800
C14 H14A 0.9800
C14 H14B 0.9800
C14 H14C 0.9800
C15 H15 0.9500
C16 C17 1.397(7)
C16 C21 1.414(7)
C17 C18 1.387(7)
C17 C25 1.521(8)
C18 H18 0.9500
C18 C19 1.381(8)
C19 H19 0.9500
C19 C20 1.378(8)
C20 H20 0.9500
C20 C21 1.392(7)
C21 C22 1.507(8)
C22 H22 1.0000
C22 C23 1.518(9)
C22 C24 1.534(9)
C23 H23A 0.9800
C23 H23B 0.9800
C23 H23C 0.9800
C24 H24A 0.9800
C24 H24B 0.9800
C24 H24C 0.9800
C25 H25 1.0000
C25 C26 1.531(8)
C25 C27 1.524(8)
C26 H26A 0.9800
C26 H26B 0.9800
C26 H26C 0.9800
C27 H27A 0.9800
C27 H27B 0.9800
C27 H27C 0.9800
C28 C29 1.413(7)
C28 C33 1.408(7)
C29 C30 1.396(7)
C29 C37 1.512(8)
C30 H30 0.9500
C30 C31 1.360(7)
C31 H31 0.9500
C31 C32 1.376(7)
C32 H32 0.9500
C32 C33 1.407(7)
C33 C34 1.512(7)
C34 H34 1.0000
C34 C35 1.536(8)
C34 C36 1.530(8)
C35 H35A 0.9800
C35 H35B 0.9800
C35 H35C 0.9800
C36 H36A 0.9800
C36 H36B 0.9800
C36 H36C 0.9800
C37 H37 1.0000
C37 C38 1.498(9)
C37 C39 1.526(13)
C38 H38A 0.9800
C38 H38B 0.9800
C38 H38C 0.9800
C39 H39A 0.9800
C39 H39B 0.9800
C39 H39C 0.9800
C40 H40 0.9500
C41 C42 1.402(8)
C41 C46 1.406(8)
C42 C43 1.401(7)
C42 C50 1.506(8)
C43 H43 0.9500
C43 C44 1.384(8)
C44 H44 0.9500
C44 C45 1.360(8)
C45 H45 0.9500
C45 C46 1.385(7)
C46 C47 1.521(8)
C47 H47 1.0000
C47 C48 1.536(9)
C47 C49 1.528(9)
C48 H48A 0.9800
C48 H48B 0.9800
C48 H48C 0.9800
C49 H49A 0.9800
C49 H49B 0.9800
C49 H49C 0.9800
C50 H50 1.0000
C50 C51 1.532(9)
C50 C52 1.519(9)
C51 H51A 0.9800
C51 H51B 0.9800
C51 H51C 0.9800
C52 H52A 0.9800
C52 H52B 0.9800
C52 H52C 0.9800
C53 C54 1.405(8)
C53 C58 1.407(7)
C54 C55 1.405(8)
C54 C62 1.524(8)
C55 H55 0.9500
C55 C56 1.370(9)
C56 H56 0.9500
C56 C57 1.366(9)
C57 H57 0.9500
C57 C58 1.397(7)
C58 C59 1.524(8)
C59 H59 1.0000
C59 C60 1.527(8)
C59 C61 1.524(8)
C60 H60A 0.9800
C60 H60B 0.9800
C60 H60C 0.9800
C61 H61A 0.9800
C61 H61B 0.9800
C61 H61C 0.9800
C62 H62 1.0000
C62 C63 1.532(9)
C62 C64 1.550(8)
C63 H63A 0.9800
C63 H63B 0.9800
C63 H63C 0.9800
C64 H64A 0.9800
C64 H64B 0.9800
C64 H64C 0.9800
C65 H65 0.9500
C66 C67 1.410(7)
C66 C71 1.391(7)
C67 C68 1.405(7)
C67 C75 1.516(7)
C68 H68 0.9500
C68 C69 1.359(8)
C69 H69 0.9500
C69 C70 1.382(8)
C70 H70 0.9500
C70 C71 1.406(6)
C71 C72 1.523(7)
C72 H72 1.0000
C72 C73 1.499(9)
C72 C74 1.513(9)
C73 H73A 0.9800
C73 H73B 0.9800
C73 H73C 0.9800
C74 H74A 0.9800
C74 H74B 0.9800
C74 H74C 0.9800
C75 H75 1.0000
C75 C76 1.523(8)
C75 C77 1.525(8)
C76 H76A 0.9800
C76 H76B 0.9800
C76 H76C 0.9800
C77 H77A 0.9800
C77 H77B 0.9800
C77 H77C 0.9800
C78 C79 1.416(7)
C78 C83 1.409(7)
C79 C80 1.402(7)
C79 C87 1.511(7)
C80 H80 0.9500
C80 C81 1.379(8)
C81 H81 0.9500
C81 C82 1.356(7)
C82 H82 0.9500
C82 C83 1.405(7)
C83 C84 1.524(7)
C84 H84 1.0000
C84 C85 1.549(8)
C84 C86 1.536(7)
C85 H85A 0.9800
C85 H85B 0.9800
C85 H85C 0.9800
C86 H86A 0.9800
C86 H86B 0.9800
C86 H86C 0.9800
C87 H87 1.0000
C87 C88 1.532(7)
C87 C89 1.519(8)
C88 H88A 0.9800
C88 H88B 0.9800
C88 H88C 0.9800
C89 H89A 0.9800
C89 H89B 0.9800
C89 H89C 0.9800
C90 H90 0.9500
C91 C92 1.404(7)
C91 C96 1.397(7)
C92 C93 1.394(7)
C92 C100 1.529(7)
C93 H93 0.9500
C93 C94 1.353(8)
C94 H94 0.9500
C94 C95 1.367(9)
C95 H95 0.9500
C95 C96 1.403(7)
C96 C97 1.506(8)
C97 H97 1.0000
C97 C98 1.532(9)
C97 C99 1.517(8)
C98 H98A 0.9800
C98 H98B 0.9800
C98 H98C 0.9800
C99 H99A 0.9800
C99 H99B 0.9800
C99 H99C 0.9800
C100 H100 1.0000
C100 C101 1.513(8)
C100 C102 1.516(8)
C101 H10D 0.9800
C101 H10E 0.9800
C101 H10F 0.9800
C102 H10G 0.9800
C102 H10H 0.9800
C102 H10I 0.9800
C103 C104 1.404(6)
C103 C108 1.416(7)
C104 C105 1.387(7)
C104 C112 1.524(7)
C105 H105 0.9500
C105 C106 1.381(8)
C106 H106 0.9500
C106 C107 1.371(8)
C107 H107 0.9500
C107 C108 1.398(7)
C108 C109 1.514(7)
C109 H109 1.0000
C109 C110 1.525(8)
C109 C111 1.527(7)
C110 H11D 0.9800
C110 H11E 0.9800
C110 H11F 0.9800
C111 H11G 0.9800
C111 H11H 0.9800
C111 H11I 0.9800
C112 H112 1.0000
C112 C113 1.531(7)
C112 C114 1.541(8)
C113 H11J 0.9800
C113 H11K 0.9800
C113 H11L 0.9800
C114 H11M 0.9800
C114 H11N 0.9800
C114 H11O 0.9800
C115 H11P 0.9900
C115 H11Q 0.9900
C115 C116 1.495(8)
C116 H11R 0.9900
C116 H11S 0.9900
C116 C117 1.435(10)
C117 H11T 0.9900
C117 H11U 0.9900
C117 C118 1.458(9)
C118 H11V 0.9900
C118 H11W 0.9900
C119 H11X 0.9800
C119 H11Y 0.9800
C119 H 0.9800
C119 C120 1.470(11)
C120 H12D 0.9900
C120 H12E 0.9900
C120 C121 1.398(11)
C121 H12F 0.9900
C121 H12G 0.9900
C121 C122 1.470(11)
C122 H12H 0.9900
C122 H12I 0.9900
C122 C123 1.408(11)
C123 H12J 0.9900
C123 H12K 0.9900
C123 C124 1.407(12)
C124 H12L 0.9900
C124 H12M 0.9900
C124 C125 1.452(12)
C125 H12N 0.9800
C125 H12O 0.9800
C125 H12P 0.9800

loop_
_geom_torsion_atom_site_label_1
_geom_torsion_atom_site_label_2
_geom_torsion_atom_site_label_3
_geom_torsion_atom_site_label_4
_geom_torsion
Sm1 N1 C15 N2 2.9(5)
Sm1 N1 C16 C17 -83.6(7)
Sm1 N1 C16 C21 91.8(6)
Sm1 N2 C15 N1 -2.8(4)
Sm1 N2 C28 C29 69.8(8)
Sm1 N2 C28 C33 -108.3(6)
Sm1 N3 C40 N4 9.3(5)
Sm1 N3 C41 C42 59.2(8)
Sm1 N3 C41 C46 -119.8(6)
Sm1 N4 C40 N3 -9.0(5)
Sm1 N4 C53 C54 -95.3(7)
Sm1 N4 C53 C58 82.3(7)
Sm2 O2 C115 C116 -176.9(5)
Sm2 O2 C118 C117 160.3(5)
Sm2 N5 C65 N6 11.5(4)
Sm2 N5 C66 C67 -121.4(5)
Sm2 N5 C66 C71 56.7(8)
Sm2 N6 C65 N5 -11.5(4)
Sm2 N6 C78 C79 96.3(6)
Sm2 N6 C78 C83 -78.5(6)
Sm2 N7 C90 N8 2.5(4)
Sm2 N7 C91 C92 96.7(6)
Sm2 N7 C91 C96 -78.3(6)
Sm2 N8 C90 N7 -2.5(4)
Sm2 N8 C103 C104 106.5(6)
Sm2 N8 C103 C108 -72.5(7)
Fe1 C5 C6 C7 -61.0(4)
Fe1 C5 C6 C11 123.3(6)
Fe1 C5 C9 C8 61.7(4)
Fe1 C5 C9 C14 -124.6(6)
Fe1 C6 C7 C8 -58.7(4)
Fe1 C6 C7 C12 128.1(5)
Fe1 C7 C8 C9 -58.3(4)
Fe1 C7 C8 C13 124.7(6)
Fe1 C8 C9 C5 -59.6(4)
Fe1 C8 C9 C14 126.5(6)
O1 C1 C2 C3 -171.9(5)
O2 C115 C116 C117 11.6(10)
N1 C16 C17 C18 178.2(5)
N1 C16 C17 C25 -6.1(7)
N1 C16 C21 C20 -178.5(5)
N1 C16 C21 C22 4.4(8)
N2 C28 C29 C30 179.1(5)
N2 C28 C29 C37 5.8(8)
N2 C28 C33 C32 -179.2(4)
N2 C28 C33 C34 0.7(8)
N3 C41 C42 C43 -177.8(5)
N3 C41 C42 C50 3.7(8)
N3 C41 C46 C45 177.5(5)
N3 C41 C46 C47 -3.5(8)
N4 C53 C54 C55 178.6(5)
N4 C53 C54 C62 -0.9(8)
N4 C53 C58 C57 -176.7(5)
N4 C53 C58 C59 4.0(7)
N5 C66 C67 C68 -178.9(4)
N5 C66 C67 C75 2.8(8)
N5 C66 C71 C70 178.4(5)
N5 C66 C71 C72 3.1(8)
N6 C78 C79 C80 -176.0(4)
N6 C78 C79 C87 6.4(7)
N6 C78 C83 C82 177.5(4)
N6 C78 C83 C84 -1.7(7)
N7 C91 C92 C93 -175.8(4)
N7 C91 C92 C100 0.6(7)
N7 C91 C96 C95 175.7(4)
N7 C91 C96 C97 -5.0(7)
N8 C103 C104 C105 -179.7(4)
N8 C103 C104 C112 2.6(7)
N8 C103 C108 C107 -179.1(4)
N8 C103 C108 C109 -1.4(7)
C1 C2 C3 C4 178.9(5)
C2 C3 C4 As1 -172.1(4)
C5 C6 C7 Fe1 58.3(4)
C5 C6 C7 C8 -0.4(6)
C5 C6 C7 C12 -173.6(5)
C6 C5 C9 Fe1 -62.7(4)
C6 C5 C9 C8 -1.0(6)
C6 C5 C9 C14 172.7(6)
C6 C7 C8 Fe1 58.1(4)
C6 C7 C8 C9 -0.2(6)
C6 C7 C8 C13 -177.2(5)
C7 C8 C9 Fe1 60.3(4)
C7 C8 C9 C5 0.7(6)
C7 C8 C9 C14 -173.2(5)
C9 C5 C6 Fe1 61.8(4)
C9 C5 C6 C7 0.8(6)
C9 C5 C6 C11 -174.8(6)
C10 C5 C6 Fe1 -124.0(6)
C10 C5 C6 C7 175.0(6)
C10 C5 C6 C11 -0.7(10)
C10 C5 C9 Fe1 123.1(6)
C10 C5 C9 C8 -175.2(6)
C10 C5 C9 C14 -1.6(10)
C11 C6 C7 Fe1 -125.9(6)
C11 C6 C7 C8 175.4(5)
C11 C6 C7 C12 2.2(9)
C12 C7 C8 Fe1 -128.9(6)
C12 C7 C8 C9 172.9(5)
C12 C7 C8 C13 -4.2(9)
C13 C8 C9 Fe1 -122.7(6)
C13 C8 C9 C5 177.7(5)
C13 C8 C9 C14 3.8(9)
C15 N1 C16 C17 93.9(6)
C15 N1 C16 C21 -90.7(6)
C15 N2 C28 C29 -117.1(5)
C15 N2 C28 C33 64.8(6)
C16 N1 C15 N2 -175.7(4)
C16 C17 C18 C19 -0.9(8)
C16 C17 C25 C26 -87.5(6)
C16 C17 C25 C27 149.4(5)
C16 C21 C22 C23 105.4(6)
C16 C21 C22 C24 -130.8(6)
C17 C16 C21 C20 -3.1(8)
C17 C16 C21 C22 179.7(5)
C17 C18 C19 C20 -0.7(9)
C18 C17 C25 C26 88.1(7)
C18 C17 C25 C27 -35.0(8)
C18 C19 C20 C21 0.3(9)
C19 C20 C21 C16 1.5(8)
C19 C20 C21 C22 178.7(6)
C20 C21 C22 C23 -71.7(7)
C20 C21 C22 C24 52.2(7)
C21 C16 C17 C18 2.8(8)
C21 C16 C17 C25 178.5(5)
C25 C17 C18 C19 -176.5(6)
C28 N2 C15 N1 -179.4(4)
C28 C29 C30 C31 1.2(9)
C28 C29 C37 C38 -144.7(6)
C28 C29 C37 C39 95.1(8)
C28 C33 C34 C35 121.8(6)
C28 C33 C34 C36 -116.0(6)
C29 C28 C33 C32 2.7(7)
C29 C28 C33 C34 -177.4(5)
C29 C30 C31 C32 0.5(9)
C30 C29 C37 C38 42.0(9)
C30 C29 C37 C39 -78.2(8)
C30 C31 C32 C33 -0.6(8)
C31 C32 C33 C28 -1.0(7)
C31 C32 C33 C34 179.1(5)
C32 C33 C34 C35 -58.2(6)
C32 C33 C34 C36 63.9(6)
C33 C28 C29 C30 -2.8(8)
C33 C28 C29 C37 -176.1(6)
C37 C29 C30 C31 174.7(6)
C40 N3 C41 C42 -103.1(6)
C40 N3 C41 C46 78.0(6)
C40 N4 C53 C54 52.7(7)
C40 N4 C53 C58 -129.7(5)
C41 N3 C40 N4 179.8(5)
C41 C42 C43 C44 -0.3(8)
C41 C42 C50 C51 119.6(6)
C41 C42 C50 C52 -116.0(6)
C41 C46 C47 C48 -92.8(6)
C41 C46 C47 C49 144.6(6)
C42 C41 C46 C45 -1.3(8)
C42 C41 C46 C47 177.6(5)
C42 C43 C44 C45 -0.3(9)
C43 C42 C50 C51 -58.9(7)
C43 C42 C50 C52 65.4(7)
C43 C44 C45 C46 0.1(10)
C44 C45 C46 C41 0.7(9)
C44 C45 C46 C47 -178.3(6)
C45 C46 C47 C48 86.2(7)
C45 C46 C47 C49 -36.4(8)
C46 C41 C42 C43 1.1(8)
C46 C41 C42 C50 -177.4(5)
C50 C42 C43 C44 178.4(5)
C53 N4 C40 N3 -172.2(5)
C53 C54 C55 C56 -3.1(9)
C53 C54 C62 C63 129.0(6)
C53 C54 C62 C64 -106.8(6)
C53 C58 C59 C60 -110.7(6)
C53 C58 C59 C61 126.8(6)
C54 C53 C58 C57 0.9(8)
C54 C53 C58 C59 -178.4(5)
C54 C55 C56 C57 2.9(10)
C55 C54 C62 C63 -50.5(7)
C55 C54 C62 C64 73.6(7)
C55 C56 C57 C58 -0.8(10)
C56 C57 C58 C53 -1.1(9)
C56 C57 C58 C59 178.2(6)
C57 C58 C59 C60 70.1(6)
C57 C58 C59 C61 -52.5(7)
C58 C53 C54 C55 1.1(8)
C58 C53 C54 C62 -178.4(5)
C62 C54 C55 C56 176.5(6)
C65 N5 C66 C67 70.0(6)
C65 N5 C66 C71 -111.8(5)
C65 N6 C78 C79 -116.1(5)
C65 N6 C78 C83 69.1(6)
C66 N5 C65 N6 -174.7(4)
C66 C67 C68 C69 -0.4(8)
C66 C67 C75 C76 -116.7(6)
C66 C67 C75 C77 119.7(6)
C66 C71 C72 C73 92.3(6)
C66 C71 C72 C74 -141.1(6)
C67 C66 C71 C70 -3.5(8)
C67 C66 C71 C72 -178.8(5)
C67 C68 C69 C70 -1.6(9)
C68 C67 C75 C76 65.0(7)
C68 C67 C75 C77 -58.5(6)
C68 C69 C70 C71 1.1(9)
C69 C70 C71 C66 1.4(8)
C69 C70 C71 C72 176.8(6)
C70 C71 C72 C73 -82.9(7)
C70 C71 C72 C74 43.7(7)
C71 C66 C67 C68 3.1(8)
C71 C66 C67 C75 -175.2(5)
C75 C67 C68 C69 177.9(6)
C78 N6 C65 N5 -172.9(4)
C78 C79 C80 C81 -0.6(8)
C78 C79 C87 C88 -156.5(5)
C78 C79 C87 C89 79.4(6)
C78 C83 C84 C85 -111.0(6)
C78 C83 C84 C86 125.5(5)
C79 C78 C83 C82 2.7(7)
C79 C78 C83 C84 -176.4(5)
C79 C80 C81 C82 0.6(8)
C80 C79 C87 C88 25.9(8)
C80 C79 C87 C89 -98.2(6)
C80 C81 C82 C83 1.2(8)
C81 C82 C83 C78 -2.8(8)
C81 C82 C83 C84 176.4(5)
C82 C83 C84 C85 69.8(6)
C82 C83 C84 C86 -53.7(7)
C83 C78 C79 C80 -1.1(7)
C83 C78 C79 C87 -178.7(4)
C87 C79 C80 C81 177.0(5)
C90 N7 C91 C92 -65.4(6)
C90 N7 C91 C96 119.5(5)
C90 N8 C103 C104 -82.5(5)
C90 N8 C103 C108 98.5(5)
C91 N7 C90 N8 172.7(4)
C91 C92 C93 C94 -0.3(9)
C91 C92 C100 C101 156.5(5)
C91 C92 C100 C102 -78.5(6)
C91 C96 C97 C98 -79.3(6)
C91 C96 C97 C99 155.9(5)
C92 C91 C96 C95 0.6(7)
C92 C91 C96 C97 179.9(5)
C92 C93 C94 C95 1.8(10)
C93 C92 C100 C101 -27.2(7)
C93 C92 C100 C102 97.8(6)
C93 C94 C95 C96 -2.0(10)
C94 C95 C96 C91 0.8(8)
C94 C95 C96 C97 -178.5(6)
C95 C96 C97 C98 99.9(6)
C95 C96 C97 C99 -24.9(8)
C96 C91 C92 C93 -0.9(7)
C96 C91 C92 C100 175.5(5)
C100 C92 C93 C94 -176.8(6)
C103 N8 C90 N7 -178.0(4)
C103 C104 C105 C106 0.0(8)
C103 C104 C112 C113 -140.9(5)
C103 C104 C112 C114 96.0(6)
C103 C108 C109 C110 -111.3(5)
C103 C108 C109 C111 125.4(5)
C104 C103 C108 C107 1.8(7)
C104 C103 C108 C109 179.6(5)
C104 C105 C106 C107 -0.5(8)
C105 C104 C112 C113 41.4(7)
C105 C104 C112 C114 -81.7(6)
C105 C106 C107 C108 1.7(8)
C106 C107 C108 C103 -2.3(8)
C106 C107 C108 C109 179.8(5)
C107 C108 C109 C110 66.5(6)
C107 C108 C109 C111 -56.9(7)
C108 C103 C104 C105 -0.7(7)
C108 C103 C104 C112 -178.4(4)
C112 C104 C105 C106 177.8(5)
C115 O2 C118 C117 -23.2(7)
C115 C116 C117 C118 -25.7(11)
C116 C117 C118 O2 30.8(10)
C118 O2 C115 C116 7.3(7)
C119 C120 C121 C122 -177.1(9)
C120 C121 C122 C123 176.3(11)
C121 C122 C123 C124 -180.0(10)
C122 C123 C124 C125 177.8(13)
